data_7130537
loop_
_publ_author_name
'Tej, Varun'
'McArthur, Sarah'
'Banda, Isaac'
'Gregory, Aaron'
'Fisher, Steven P.'
'McArthur, Scott'
'Lavallo, Vince'

_publ_section_title
;
 Fusing 10-vertex closo-Carborane Anions with N-Heterocyclic Carbenes
;
_journal_name_full 'Chemical Communications'
_journal_paper_doi 10.1039/D2CC02596E
_journal_year 2022
_chemical_formula_sum 'C33 H76 B18 K2 N2 O7'
_chemical_formula_weight 885.73
_space_group_crystal_system orthorhombic
_space_group_IT_number 40
_space_group_name_Hall 'A 2 -2a'
_space_group_name_H-M_alt 'A m a 2'
_atom_sites_solution_hydrogens geom
_audit_creation_method SHELXL-2013
_audit_update_record
;
2018-06-11 deposited with the CCDC.	2022-08-15 downloaded from the CCDC.
;
_cell_angle_alpha 90
_cell_angle_beta 90
_cell_angle_gamma 90
_cell_formula_units_Z 8
_cell_length_a 60.951(6)
_cell_length_b 17.6644(17)
_cell_length_c 9.8809(10)
_cell_measurement_reflns_used 9992
_cell_measurement_temperature 200(2)
_cell_measurement_theta_max 26.67
_cell_measurement_theta_min 2.36
_cell_volume 10638.4(18)
_computing_cell_refinement 'Bruker SAINT'
_computing_data_collection 'Bruker APEX2'
_computing_data_reduction 'Bruker SAINT'
_computing_molecular_graphics 'Bruker SHELXTL'
_computing_publication_material 'Bruker SHELXTL'
_computing_structure_refinement 'SHELXL-2013 (Sheldrick, 2013)'
_computing_structure_solution 'SHELXS-97 (Sheldrick 2008)'
_diffrn_ambient_temperature 200(2)
_diffrn_measured_fraction_theta_full 0.999
_diffrn_measured_fraction_theta_max 0.999
_diffrn_measurement_device_type 'Bruker APEX-II CCD'
_diffrn_measurement_method '\f and \w scans'
_diffrn_radiation_type MoK\a
_diffrn_radiation_wavelength 0.71073
_diffrn_reflns_av_R_equivalents 0.0275
_diffrn_reflns_av_unetI/netI 0.0132
_diffrn_reflns_Laue_measured_fraction_full 0.999
_diffrn_reflns_Laue_measured_fraction_max 0.999
_diffrn_reflns_limit_h_max 75
_diffrn_reflns_limit_h_min -75
_diffrn_reflns_limit_k_max 21
_diffrn_reflns_limit_k_min -21
_diffrn_reflns_limit_l_max 12
_diffrn_reflns_limit_l_min -12
_diffrn_reflns_number 129683
_diffrn_reflns_point_group_measured_fraction_full 0.999
_diffrn_reflns_point_group_measured_fraction_max 0.999
_diffrn_reflns_theta_full 25.242
_diffrn_reflns_theta_max 26.022
_diffrn_reflns_theta_min 2.005
_exptl_absorpt_coefficient_mu 0.219
_exptl_absorpt_correction_type multi-scan
_exptl_absorpt_process_details 'Bruker SADABS'
_exptl_crystal_colour colourless
_exptl_crystal_density_diffrn 1.106
_exptl_crystal_density_meas ?
_exptl_crystal_density_method 'not measured'
_exptl_crystal_description 'prism frag'
_exptl_crystal_F_000 3776
_exptl_crystal_size_max 0.589
_exptl_crystal_size_mid 0.559
_exptl_crystal_size_min 0.478
_exptl_transmission_factor_max 0.942
_exptl_transmission_factor_min 0.859
_refine_diff_density_max 0.589
_refine_diff_density_min -0.311
_refine_diff_density_rms 0.048
_refine_ls_abs_structure_details
; 
 Flack x determined using 4263 quotients [(I+)-(I-)]/[(I+)+(I-)] 
 (Parsons and Flack (2004), Acta Cryst. A60, s61). 
;
_refine_ls_abs_structure_Flack 0.038(5)
_refine_ls_extinction_method none
_refine_ls_goodness_of_fit_ref 1.100
_refine_ls_hydrogen_treatment constr
_refine_ls_matrix_type full
_refine_ls_number_parameters 775
_refine_ls_number_reflns 10591
_refine_ls_number_restraints 971
_refine_ls_restrained_S_all 1.117
_refine_ls_R_factor_all 0.0630
_refine_ls_R_factor_gt 0.0590
_refine_ls_shift/su_max 0.000
_refine_ls_shift/su_mean 0.000
_refine_ls_structure_factor_coef Fsqd
_refine_ls_weighting_details 'w=1/[\s^2^(Fo^2^)+(0.1116P)^2^+3.5383P] where P=(Fo^2^+2Fc^2^)/3'
_refine_ls_weighting_scheme calc
_refine_ls_wR_factor_gt 0.1698
_refine_ls_wR_factor_ref 0.1747
_reflns_Friedel_coverage 0.886
_reflns_Friedel_fraction_full 1.000
_reflns_Friedel_fraction_max 1.000
_reflns_number_gt 9804
_reflns_number_total 10591
_reflns_threshold_expression 'I > 2\s(I)'
_cod_data_source_file d2cc02596e1.cif
_cod_data_source_block vL157SL_70A_0m
_cod_depositor_comments
;
The following automatic conversions were performed:

data item '_exptl_crystal_density_meas' value 'not measured' was
changed to '?' -- the value is perceived as not measured.

Automatic conversion script
Id: cif_fix_values 7556 2019-12-06 15:28:31Z antanas 
;
_cod_original_cell_volume 10638.3(18)
_cod_database_code 7130537
_shelx_space_group_comment
; 
The symmetry employed for this shelxl refinement is uniquely defined 
by the following loop, which should always be used as a source of 
symmetry information in preference to the above space-group names. 
They are only intended as comments. 
;
_shelx_estimated_absorpt_t_min 0.882
_shelx_estimated_absorpt_t_max 0.903
_shelxl_version_number 2013-4

loop_
_space_group_symop_operation_xyz
'x, y, z'
'-x, -y, z'
'x+1/2, -y, z'
'-x+1/2, y, z'
'x, y+1/2, z+1/2'
'-x, -y+1/2, z+1/2'
'x+1/2, -y+1/2, z+1/2'
'-x+1/2, y+1/2, z+1/2'

loop_
_atom_site_label
_atom_site_type_symbol
_atom_site_fract_x
_atom_site_fract_y
_atom_site_fract_z
_atom_site_U_iso_or_equiv
_atom_site_adp_type
_atom_site_occupancy
_atom_site_site_symmetry_order
_atom_site_calc_flag
_atom_site_refinement_flags_posn
_atom_site_refinement_flags_adp
_atom_site_refinement_flags_occupancy
_atom_site_disorder_assembly
_atom_site_disorder_group
K1 K 0.11874(2) 0.05010(5) 0.59840(11) 0.0668(3) Uani 1 1 d D . . . .
N1 N 0.14260(5) -0.08120(16) 0.2980(3) 0.0529(7) Uani 1 1 d . . . . .
C2 C 0.12486(6) -0.04473(19) 0.3509(4) 0.0529(8) Uani 1 1 d . . . . .
N3 N 0.11157(5) -0.03846(17) 0.2405(3) 0.0522(7) Uani 1 1 d . . . . .
C4 C 0.12063(7) -0.0683(3) 0.1240(5) 0.0662(10) Uani 1 1 d . . . . .
H4 H 0.1143 -0.0695 0.0363 0.079 Uiso 1 1 calc R U . . .
C5 C 0.14047(7) -0.0954(3) 0.1611(5) 0.0659(10) Uani 1 1 d . . . . .
H5 H 0.1509 -0.1195 0.1042 0.079 Uiso 1 1 calc R U . . .
C1A C 0.16190(5) -0.10038(18) 0.3732(4) 0.0520(8) Uani 1 1 d . . . . .
B2A B 0.18520(7) -0.0578(2) 0.3623(5) 0.0562(9) Uani 1 1 d . . . . .
H2A H 0.1879 -0.0093 0.2914 0.067 Uiso 1 1 calc R U . . .
B3A B 0.18055(8) -0.1594(3) 0.3320(6) 0.0639(11) Uani 1 1 d . . . . .
H3A H 0.1795 -0.1926 0.2355 0.077 Uiso 1 1 calc R U . . .
B4A B 0.16398(8) -0.1660(3) 0.4874(6) 0.0668(12) Uani 1 1 d . . . . .
H4A H 0.1499 -0.2035 0.5150 0.080 Uiso 1 1 calc R U . . .
B5A B 0.16844(7) -0.0656(3) 0.5176(6) 0.0609(10) Uani 1 1 d . . . . .
H5A H 0.1578 -0.0229 0.5696 0.073 Uiso 1 1 calc R U . . .
B6A B 0.19807(7) -0.0602(2) 0.5255(6) 0.0616(11) Uani 1 1 d . . . . .
H6A H 0.2062 -0.0080 0.5658 0.074 Uiso 1 1 calc R U . . .
B7A B 0.20675(7) -0.1255(3) 0.3924(6) 0.0642(11) Uani 1 1 d . . . . .
H7A H 0.2216 -0.1261 0.3256 0.077 Uiso 1 1 calc R U . . .
B8A B 0.19179(8) -0.2022(3) 0.4813(7) 0.0715(13) Uani 1 1 d . . . . .
H8A H 0.1948 -0.2647 0.4847 0.086 Uiso 1 1 calc R U . . .
B9A B 0.18320(8) -0.1352(3) 0.6153(6) 0.0724(12) Uani 1 1 d . . . . .
H9A H 0.1795 -0.1434 0.7253 0.087 Uiso 1 1 calc R U . . .
B10A B 0.20961(7) -0.1452(3) 0.5597(7) 0.0706(13) Uani 1 1 d . . . . .
H10A H 0.2248 -0.1599 0.6181 0.085 Uiso 1 1 calc R U . . .
C1B C 0.09025(6) -0.00540(19) 0.2444(4) 0.0491(7) Uani 1 1 d . . . . .
B2B B 0.08334(7) 0.0729(2) 0.3160(5) 0.0600(11) Uani 1 1 d . . . . .
H2B H 0.0955 0.1091 0.3712 0.072 Uiso 1 1 calc R U . . .
B3B B 0.07185(7) -0.0211(2) 0.3567(4) 0.0545(9) Uani 1 1 d . . . . .
H3B H 0.0749 -0.0599 0.4443 0.065 Uiso 1 1 calc R U . . .
B4B B 0.06879(6) -0.0411(2) 0.1745(4) 0.0502(8) Uani 1 1 d . . . . .
H4B H 0.0693 -0.0958 0.1174 0.060 Uiso 1 1 calc R U . . .
B5B B 0.08039(7) 0.0528(3) 0.1344(5) 0.0615(11) Uani 1 1 d . . . . .
H5B H 0.0902 0.0726 0.0454 0.074 Uiso 1 1 calc R U . . .
B6B B 0.06148(8) 0.1155(3) 0.2201(6) 0.0675(12) Uani 1 1 d . . . . .
H6B H 0.0617 0.1777 0.1983 0.081 Uiso 1 1 calc R U . . .
B7B B 0.05553(8) 0.0627(3) 0.3769(5) 0.0620(11) Uani 1 1 d . . . . .
H7B H 0.0511 0.0824 0.4812 0.074 Uiso 1 1 calc R U . . .
B8B B 0.04506(7) -0.0164(3) 0.2760(4) 0.0546(9) Uani 1 1 d . . . . .
H8B H 0.0322 -0.0598 0.2984 0.065 Uiso 1 1 calc R U . . .
B9B B 0.05160(7) 0.0355(3) 0.1195(5) 0.0580(10) Uani 1 1 d . . . . .
H9B H 0.0439 0.0335 0.0166 0.070 Uiso 1 1 calc R U . . .
B10B B 0.03705(7) 0.0743(3) 0.2511(5) 0.0624(11) Uani 1 1 d . . . . .
H10B H 0.0202 0.0998 0.2537 0.075 Uiso 1 1 calc R U . . .
O1T O 0.10338(7) -0.0608(2) 0.7685(5) 0.0940(11) Uani 1 1 d D U . . .
C1T C 0.08040(10) -0.0727(4) 0.7741(6) 0.0967(16) Uani 1 1 d D U . . .
H1A H 0.0731 -0.0449 0.6999 0.116 Uiso 1 1 calc R U . . .
H1B H 0.0745 -0.0542 0.8614 0.116 Uiso 1 1 calc R U . . .
C2T C 0.07637(12) -0.1537(4) 0.7605(14) 0.151(4) Uani 1 1 d D U . . .
H2C H 0.0673 -0.1723 0.8368 0.181 Uiso 1 1 calc R U . . .
H2D H 0.0686 -0.1646 0.6748 0.181 Uiso 1 1 calc R U . . .
C3T C 0.09788(14) -0.1896(4) 0.7613(17) 0.172(5) Uani 1 1 d D U . . .
H3C H 0.1006 -0.2142 0.8498 0.207 Uiso 1 1 calc R U . . .
H3D H 0.0988 -0.2286 0.6895 0.207 Uiso 1 1 calc R U . . .
C4T C 0.11374(11) -0.1307(4) 0.7375(10) 0.112(2) Uani 1 1 d D U . . .
H4C H 0.1268 -0.1382 0.7959 0.134 Uiso 1 1 calc R U . . .
H4D H 0.1185 -0.1313 0.6418 0.134 Uiso 1 1 calc R U . . .
O2T O 0.09351(9) 0.1598(3) 0.7080(6) 0.1158(16) Uani 1 1 d . U . . .
C5T C 0.07235(12) 0.1622(5) 0.7667(10) 0.122(2) Uani 1 1 d . U . . .
H5C H 0.0699 0.1171 0.8243 0.146 Uiso 1 1 calc R U . . .
H5D H 0.0610 0.1633 0.6954 0.146 Uiso 1 1 calc R U . . .
C6T C 0.07136(12) 0.2319(4) 0.8490(8) 0.109(2) Uani 1 1 d . U . . .
H6C H 0.0605 0.2679 0.8112 0.131 Uiso 1 1 calc R U . . .
H6D H 0.0673 0.2201 0.9437 0.131 Uiso 1 1 calc R U . . .
C7T C 0.09329(15) 0.2630(4) 0.8422(13) 0.144(4) Uani 1 1 d . U . . .
H7C H 0.1022 0.2472 0.9213 0.173 Uiso 1 1 calc R U . . .
H7D H 0.0929 0.3189 0.8376 0.173 Uiso 1 1 calc R U . . .
C8T C 0.10196(19) 0.2303(5) 0.7165(14) 0.177(5) Uani 1 1 d . U . . .
H8C H 0.0974 0.2611 0.6376 0.213 Uiso 1 1 calc R U . . .
H8D H 0.1182 0.2284 0.7192 0.213 Uiso 1 1 calc R U . . .
O3T O 0.14947(13) 0.0956(6) 0.7851(8) 0.088(2) Uani 0.581(11) 1 d D U P A 1
C9T C 0.17248(13) 0.1068(6) 0.7724(9) 0.090(3) Uani 0.581(11) 1 d D U P A 1
H9C H 0.1762 0.1609 0.7845 0.108 Uiso 0.581(11) 1 calc R U P A 1
H9D H 0.1775 0.0906 0.6818 0.108 Uiso 0.581(11) 1 calc R U P A 1
C10T C 0.18314(19) 0.0606(12) 0.8789(17) 0.152(5) Uani 0.581(11) 1 d D U P A 1
H10C H 0.1964 0.0864 0.9142 0.183 Uiso 0.581(11) 1 calc R U P A 1
H10D H 0.1874 0.0104 0.8431 0.183 Uiso 0.581(11) 1 calc R U P A 1
C11T C 0.1662(3) 0.0526(14) 0.9875(14) 0.152(5) Uani 0.581(11) 1 d D U P A 1
H11A H 0.1701 0.0837 1.0674 0.183 Uiso 0.581(11) 1 calc R U P A 1
H11B H 0.1648 -0.0009 1.0161 0.183 Uiso 0.581(11) 1 calc R U P A 1
C12T C 0.1447(2) 0.0806(15) 0.9240(15) 0.149(6) Uani 0.581(11) 1 d D U P A 1
H12A H 0.1331 0.0415 0.9319 0.179 Uiso 0.581(11) 1 calc R U P A 1
H12B H 0.1396 0.1273 0.9698 0.179 Uiso 0.581(11) 1 calc R U P A 1
O3U O 0.1475(3) 0.0545(11) 0.8106(15) 0.122(5) Uani 0.419(11) 1 d D U P A 2
C9U C 0.1668(3) 0.0160(11) 0.859(2) 0.134(6) Uani 0.419(11) 1 d D U P A 2
H9E H 0.1774 0.0088 0.7839 0.161 Uiso 0.419(11) 1 calc R U P A 2
H9F H 0.1629 -0.0342 0.8960 0.161 Uiso 0.419(11) 1 calc R U P A 2
C10U C 0.1765(2) 0.0658(10) 0.967(2) 0.122(6) Uani 0.419(11) 1 d D U P A 2
H10E H 0.1868 0.1033 0.9291 0.146 Uiso 0.419(11) 1 calc R U P A 2
H10F H 0.1841 0.0355 1.0375 0.146 Uiso 0.419(11) 1 calc R U P A 2
C11U C 0.1559(3) 0.1040(8) 1.0239(11) 0.101(4) Uani 0.419(11) 1 d D U P A 2
H11C H 0.1486 0.0714 1.0915 0.122 Uiso 0.419(11) 1 calc R U P A 2
H11D H 0.1596 0.1532 1.0664 0.122 Uiso 0.419(11) 1 calc R U P A 2
C12U C 0.1417(3) 0.1149(11) 0.8996(16) 0.111(6) Uani 0.419(11) 1 d D U P A 2
H12C H 0.1259 0.1123 0.9239 0.133 Uiso 0.419(11) 1 calc R U P A 2
H12D H 0.1446 0.1645 0.8567 0.133 Uiso 0.419(11) 1 calc R U P A 2
O4T O 0.14203(12) 0.1555(4) 0.4596(9) 0.107(3) Uani 0.750(11) 1 d D U P A 1
C13T C 0.15349(18) 0.2219(7) 0.5087(13) 0.140(4) Uani 0.750(11) 1 d D U P A 1
H13A H 0.1544 0.2214 0.6087 0.168 Uiso 0.750(11) 1 calc R U P A 1
H13B H 0.1459 0.2687 0.4798 0.168 Uiso 0.750(11) 1 calc R U P A 1
C14T C 0.17609(18) 0.2173(9) 0.4463(12) 0.146(5) Uani 0.750(11) 1 d D U P A 1
H14A H 0.1819 0.2683 0.4255 0.175 Uiso 0.750(11) 1 calc R U P A 1
H14B H 0.1865 0.1911 0.5075 0.175 Uiso 0.750(11) 1 calc R U P A 1
C15T C 0.17246(16) 0.1722(6) 0.3184(12) 0.126(3) Uani 0.750(11) 1 d D U P A 1
H15A H 0.1745 0.2046 0.2377 0.151 Uiso 0.750(11) 1 calc R U P A 1
H15B H 0.1829 0.1293 0.3134 0.151 Uiso 0.750(11) 1 calc R U P A 1
C16T C 0.14956(15) 0.1441(6) 0.3253(10) 0.126(3) Uani 0.750(11) 1 d D U P A 1
H16A H 0.1402 0.1721 0.2606 0.151 Uiso 0.750(11) 1 calc R U P A 1
H16B H 0.1490 0.0896 0.3019 0.151 Uiso 0.750(11) 1 calc R U P A 1
O4U O 0.1471(3) 0.1578(13) 0.524(2) 0.115(7) Uani 0.250(11) 1 d D U P A 2
C13U C 0.1703(3) 0.1588(13) 0.536(2) 0.113(7) Uani 0.250(11) 1 d D U P A 2
H13C H 0.1760 0.1079 0.5588 0.136 Uiso 0.250(11) 1 calc R U P A 2
H13D H 0.1751 0.1952 0.6060 0.136 Uiso 0.250(11) 1 calc R U P A 2
C14U C 0.1782(4) 0.1837(19) 0.394(3) 0.124(9) Uani 0.250(11) 1 d D U P A 2
H14C H 0.1780 0.1414 0.3285 0.149 Uiso 0.250(11) 1 calc R U P A 2
H14D H 0.1931 0.2064 0.3970 0.149 Uiso 0.250(11) 1 calc R U P A 2
C15U C 0.1603(5) 0.2433(18) 0.363(3) 0.154(9) Uani 0.250(11) 1 d D U P A 2
H15C H 0.1599 0.2568 0.2656 0.185 Uiso 0.250(11) 1 calc R U P A 2
H15D H 0.1621 0.2897 0.4179 0.185 Uiso 0.250(11) 1 calc R U P A 2
C16U C 0.1399(3) 0.197(2) 0.406(3) 0.130(9) Uani 0.250(11) 1 d D U P A 2
H16C H 0.1274 0.2304 0.4262 0.156 Uiso 0.250(11) 1 calc R U P A 2
H16D H 0.1356 0.1607 0.3341 0.156 Uiso 0.250(11) 1 calc R U P A 2
K2 K 0.2500 -0.03050(8) 0.54279(19) 0.0761(4) Uani 1 2 d DS TU P . .
O5T O 0.0075(2) -0.1423(4) -0.012(3) 0.112(6) Uani 0.46(2) 1 d D U P B 1
C17T C 0.0251(2) -0.1958(9) 0.008(4) 0.146(8) Uani 0.46(2) 1 d D U P B 1
H17A H 0.0346 -0.1797 0.0844 0.175 Uiso 0.46(2) 1 calc R U P B 1
H17B H 0.0342 -0.1996 -0.0744 0.175 Uiso 0.46(2) 1 calc R U P B 1
C18T C 0.0145(3) -0.2711(7) 0.039(2) 0.125(6) Uani 0.46(2) 1 d D U P B 1
H18A H 0.0208 -0.3115 -0.0180 0.150 Uiso 0.46(2) 1 calc R U P B 1
H18B H 0.0166 -0.2847 0.1354 0.150 Uiso 0.46(2) 1 calc R U P B 1
C19T C -0.0095(3) -0.2608(10) 0.008(3) 0.132(6) Uani 0.46(2) 1 d D U P B 1
H19A H -0.0182 -0.2587 0.0929 0.159 Uiso 0.46(2) 1 calc R U P B 1
H19B H -0.0150 -0.3028 -0.0484 0.159 Uiso 0.46(2) 1 calc R U P B 1
C20T C -0.0106(3) -0.1863(9) -0.067(3) 0.126(7) Uani 0.46(2) 1 d D U P B 1
H20A H -0.0088 -0.1941 -0.1655 0.151 Uiso 0.46(2) 1 calc R U P B 1
H20B H -0.0248 -0.1607 -0.0505 0.151 Uiso 0.46(2) 1 calc R U P B 1
O5U O 0.00728(19) -0.1487(5) 0.026(3) 0.111(5) Uani 0.54(2) 1 d D U P B 2
C17U C 0.0241(2) -0.1892(8) 0.052(2) 0.114(5) Uani 0.54(2) 1 d D U P B 2
H17C H 0.0250 -0.1995 0.1504 0.136 Uiso 0.54(2) 1 calc R U P B 2
H17D H 0.0377 -0.1624 0.0243 0.136 Uiso 0.54(2) 1 calc R U P B 2
C18U C 0.0218(3) -0.2630(10) -0.026(3) 0.162(8) Uani 0.54(2) 1 d D U P B 2
H18C H 0.0312 -0.2626 -0.1077 0.194 Uiso 0.54(2) 1 calc R U P B 2
H18D H 0.0260 -0.3067 0.0312 0.194 Uiso 0.54(2) 1 calc R U P B 2
C19U C -0.0019(3) -0.2667(7) -0.064(3) 0.127(6) Uani 0.54(2) 1 d D U P B 2
H19C H -0.0093 -0.3087 -0.0160 0.152 Uiso 0.54(2) 1 calc R U P B 2
H19D H -0.0035 -0.2749 -0.1630 0.152 Uiso 0.54(2) 1 calc R U P B 2
C20U C -0.01159(19) -0.1918(9) -0.024(3) 0.122(7) Uani 0.54(2) 1 d D U P B 2
H20C H -0.0185 -0.1664 -0.1020 0.146 Uiso 0.54(2) 1 calc R U P B 2
H20D H -0.0227 -0.1984 0.0485 0.146 Uiso 0.54(2) 1 calc R U P B 2
O6T O 0.0026(3) 0.0165(11) -0.2044(7) 0.118(6) Uani 0.5 1 d D U P B -3
C21T C 0.0232(2) -0.0127(13) -0.2533(14) 0.134(4) Uani 0.5 1 d D U P B -3
H21A H 0.0298 -0.0473 -0.1857 0.161 Uiso 0.5 1 calc R U P B -3
H21B H 0.0336 0.0293 -0.2706 0.161 Uiso 0.5 1 calc R U P B -3
C22T C 0.0184(2) -0.0545(10) -0.3820(13) 0.122(5) Uani 0.5 1 d D U P B -3
H22A H 0.0151 -0.1085 -0.3642 0.147 Uiso 0.5 1 calc R U P B -3
H22B H 0.0308 -0.0509 -0.4465 0.147 Uiso 0.5 1 calc R U P B -3
C23T C -0.0018(4) -0.013(2) -0.4350(11) 0.133(9) Uani 0.5 1 d D U P B -3
H23A H 0.0025 0.0311 -0.4913 0.160 Uiso 0.5 1 calc R U P B -3
H23B H -0.0112 -0.0469 -0.4894 0.160 Uiso 0.5 1 calc R U P B -3
C24T C -0.0136(2) 0.0127(14) -0.3081(14) 0.134(4) Uani 0.5 1 d D U P B -3
H24A H -0.0204 0.0630 -0.3222 0.161 Uiso 0.5 1 calc R U P B -3
H24B H -0.0252 -0.0239 -0.2834 0.161 Uiso 0.5 1 calc R U P B -3
K3 K 0.0000 0.0000 0.06786(14) 0.0631(3) Uani 1 2 d DS TU P . .
O7T O 0.2500 0.0459(6) 0.3035(11) 0.094(3) Uani 0.70(2) 2 d DS TU P C 1
C25T C 0.23097(9) 0.0838(6) 0.2568(16) 0.106(4) Uani 0.70(2) 1 d D U P C 1
H25A H 0.2194 0.0829 0.3268 0.128 Uiso 0.70(2) 1 calc R U P C 1
H25B H 0.2253 0.0592 0.1739 0.128 Uiso 0.70(2) 1 calc R U P C 1
C26T C 0.23788(9) 0.1644(5) 0.227(2) 0.125(5) Uani 0.70(2) 1 d D U P C 1
H26A H 0.2322 0.1808 0.1379 0.150 Uiso 0.70(2) 1 calc R U P C 1
H26B H 0.2322 0.1992 0.2973 0.150 Uiso 0.70(2) 1 calc R U P C 1
O7U O 0.2500 0.0712(14) 0.340(2) 0.094(3) Uani 0.30(2) 2 d DS TU P C 2
C25U C 0.23106(11) 0.1107(17) 0.289(2) 0.124(9) Uani 0.30(2) 1 d D U P C 2
H25C H 0.2274 0.1543 0.3477 0.148 Uiso 0.30(2) 1 calc R U P C 2
H25D H 0.2182 0.0765 0.2840 0.148 Uiso 0.30(2) 1 calc R U P C 2
C26U C 0.23771(10) 0.137(2) 0.149(2) 0.120(8) Uani 0.30(2) 1 d D U P C 2
H26C H 0.2320 0.1025 0.0787 0.144 Uiso 0.30(2) 1 calc R U P C 2
H26D H 0.2320 0.1888 0.1310 0.144 Uiso 0.30(2) 1 calc R U P C 2
O8T O 0.2500 0.1178(7) 0.610(2) 0.125(6) Uani 0.53(3) 2 d DS TU P C 1
C29T C 0.23096(10) 0.1314(17) 0.693(2) 0.184(9) Uani 0.53(3) 1 d D U P C 1
H29A H 0.2258 0.0836 0.7351 0.221 Uiso 0.53(3) 1 calc R U P C 1
H29B H 0.2189 0.1528 0.6383 0.221 Uiso 0.53(3) 1 calc R U P C 1
C30T C 0.23790(10) 0.1864(14) 0.800(2) 0.193(11) Uani 0.53(3) 1 d D U P C 1
H30A H 0.2322 0.2377 0.7795 0.232 Uiso 0.53(3) 1 calc R U P C 1
H30B H 0.2322 0.1707 0.8898 0.232 Uiso 0.53(3) 1 calc R U P C 1
O8U O 0.2500 0.1073(9) 0.659(4) 0.144(8) Uani 0.47(3) 2 d DS TU P C 2
C29U C 0.23111(11) 0.1566(10) 0.667(3) 0.169(9) Uani 0.47(3) 1 d D U P C 2
H29C H 0.2182 0.1289 0.7027 0.202 Uiso 0.47(3) 1 calc R U P C 2
H29D H 0.2274 0.1771 0.5763 0.202 Uiso 0.47(3) 1 calc R U P C 2
C30U C 0.23780(10) 0.2191(15) 0.761(4) 0.205(12) Uani 0.47(3) 1 d D U P C 2
H30C H 0.2321 0.2684 0.7292 0.246 Uiso 0.47(3) 1 calc R U P C 2
H30D H 0.2321 0.2096 0.8535 0.246 Uiso 0.47(3) 1 calc R U P C 2
O9T O 0.2529(4) -0.0473(7) 0.8199(11) 0.153(6) Uani 0.5 1 d D U P C -3
C33T C 0.2319(4) -0.0515(14) 0.888(3) 0.166(8) Uani 0.5 1 d D U P C -3
H33A H 0.2197 -0.0503 0.8220 0.199 Uiso 0.5 1 calc R U P C -3
H33B H 0.2301 -0.0093 0.9528 0.199 Uiso 0.5 1 calc R U P C -3
C34T C 0.2329(4) -0.1272(14) 0.961(2) 0.210(11) Uani 0.5 1 d D U P C -3
H34A H 0.2295 -0.1697 0.8988 0.252 Uiso 0.5 1 calc R U P C -3
H34B H 0.2227 -0.1287 1.0386 0.252 Uiso 0.5 1 calc R U P C -3
C35T C 0.2568(4) -0.1291(16) 1.007(2) 0.220(11) Uani 0.5 1 d D U P C -3
H35A H 0.2583 -0.1062 1.0981 0.264 Uiso 0.5 1 calc R U P C -3
H35B H 0.2623 -0.1818 1.0104 0.264 Uiso 0.5 1 calc R U P C -3
C36T C 0.2690(4) -0.0838(17) 0.904(3) 0.179(8) Uani 0.5 1 d D U P C -3
H36A H 0.2785 -0.0456 0.9482 0.215 Uiso 0.5 1 calc R U P C -3
H36B H 0.2784 -0.1173 0.8481 0.215 Uiso 0.5 1 calc R U P C -3

loop_
_atom_site_aniso_label
_atom_site_aniso_U_11
_atom_site_aniso_U_22
_atom_site_aniso_U_33
_atom_site_aniso_U_23
_atom_site_aniso_U_13
_atom_site_aniso_U_12
K1 0.0576(5) 0.0683(5) 0.0745(5) -0.0204(4) 0.0023(4) 0.0019(4)
N1 0.0421(14) 0.0475(14) 0.0691(18) -0.0132(13) -0.0040(13) 0.0017(11)
C2 0.0408(17) 0.0472(16) 0.071(2) -0.0144(15) -0.0084(16) 0.0005(13)
N3 0.0433(15) 0.0501(15) 0.0634(17) -0.0111(13) -0.0041(13) -0.0037(11)
C4 0.055(2) 0.079(3) 0.065(3) -0.013(2) 0.0009(17) 0.0027(18)
C5 0.054(2) 0.076(2) 0.067(2) -0.015(2) 0.0048(18) 0.0103(18)
C1A 0.0381(16) 0.0416(15) 0.076(2) -0.0086(15) -0.0024(15) 0.0004(12)
B2A 0.044(2) 0.0469(19) 0.078(3) 0.0005(19) -0.0026(18) -0.0035(15)
B3A 0.053(2) 0.051(2) 0.087(3) -0.020(2) -0.006(2) 0.0072(17)
B4A 0.053(2) 0.054(2) 0.094(3) 0.009(2) -0.008(2) -0.0076(18)
B5A 0.044(2) 0.060(2) 0.079(3) -0.009(2) -0.0019(19) 0.0062(16)
B6A 0.046(2) 0.048(2) 0.090(3) -0.005(2) -0.012(2) 0.0034(16)
B7A 0.043(2) 0.057(2) 0.093(3) -0.004(2) 0.002(2) 0.0080(17)
B8A 0.059(3) 0.047(2) 0.108(4) 0.005(2) -0.012(3) 0.0009(18)
B9A 0.055(2) 0.082(3) 0.081(3) 0.008(3) -0.006(2) 0.005(2)
B10A 0.050(2) 0.057(2) 0.105(4) 0.010(2) -0.011(2) 0.0078(18)
C1B 0.0395(16) 0.0505(17) 0.0574(18) -0.0081(14) -0.0065(14) -0.0049(13)
B2B 0.049(2) 0.050(2) 0.081(3) -0.016(2) -0.017(2) 0.0001(16)
B3B 0.056(2) 0.058(2) 0.0497(19) -0.0085(17) -0.0049(17) 0.0014(18)
B4B 0.0395(18) 0.057(2) 0.054(2) -0.0110(16) 0.0042(15) -0.0102(15)
B5B 0.0387(19) 0.066(2) 0.080(3) 0.012(2) -0.0049(18) -0.0033(17)
B6B 0.049(2) 0.056(2) 0.097(3) 0.000(2) -0.014(2) 0.0025(18)
B7B 0.058(2) 0.064(2) 0.064(3) -0.018(2) -0.0080(19) 0.0087(19)
B8B 0.045(2) 0.062(2) 0.056(2) -0.0119(18) 0.0048(17) -0.0057(17)
B9B 0.0380(18) 0.079(3) 0.058(2) -0.005(2) -0.0055(16) -0.0034(17)
B10B 0.045(2) 0.074(3) 0.069(3) -0.017(2) -0.0054(19) 0.0070(19)
O1T 0.088(2) 0.089(2) 0.106(3) -0.011(2) 0.017(2) -0.0054(19)
C1T 0.090(4) 0.125(4) 0.075(3) -0.019(3) 0.012(3) -0.004(3)
C2T 0.115(5) 0.124(6) 0.214(10) -0.037(7) 0.040(7) -0.040(5)
C3T 0.145(7) 0.095(5) 0.276(14) -0.023(7) 0.000(9) -0.028(4)
C4T 0.095(4) 0.095(4) 0.145(6) -0.007(4) 0.019(4) 0.003(3)
O2T 0.125(4) 0.089(3) 0.133(4) -0.022(3) 0.039(3) 0.030(2)
C5T 0.092(4) 0.130(5) 0.143(6) -0.041(5) -0.005(4) -0.004(4)
C6T 0.103(4) 0.101(4) 0.122(5) -0.011(4) 0.030(4) 0.010(3)
C7T 0.123(6) 0.076(4) 0.234(10) -0.052(5) 0.022(6) -0.002(4)
C8T 0.171(9) 0.094(5) 0.267(13) 0.009(6) 0.127(9) 0.011(5)
O3T 0.076(4) 0.121(6) 0.068(4) -0.018(4) -0.005(3) -0.016(4)
C9T 0.078(5) 0.101(6) 0.091(6) -0.032(5) -0.004(4) -0.015(5)
C10T 0.128(8) 0.194(11) 0.134(8) 0.038(8) -0.010(7) -0.016(8)
C11T 0.128(8) 0.194(11) 0.134(8) 0.038(8) -0.010(7) -0.016(8)
C12T 0.130(9) 0.205(16) 0.112(10) 0.044(12) 0.019(8) -0.007(11)
O3U 0.105(9) 0.164(14) 0.098(9) -0.041(9) -0.012(7) 0.007(9)
C9U 0.106(11) 0.164(14) 0.132(13) -0.032(10) 0.004(9) 0.014(9)
C10U 0.092(9) 0.132(12) 0.140(13) 0.024(10) -0.018(9) -0.043(8)
C11U 0.139(11) 0.092(9) 0.072(7) 0.004(6) -0.015(7) -0.043(8)
C12U 0.099(10) 0.152(15) 0.082(10) -0.006(10) 0.004(7) 0.012(9)
O4T 0.096(4) 0.089(4) 0.138(7) -0.030(5) 0.037(5) -0.023(3)
C13T 0.133(8) 0.116(7) 0.170(9) -0.013(7) -0.007(7) -0.028(6)
C14T 0.127(8) 0.187(12) 0.124(8) 0.031(8) 0.008(6) -0.058(8)
C15T 0.109(5) 0.106(5) 0.163(6) 0.014(5) 0.043(5) -0.011(4)
C16T 0.109(5) 0.106(5) 0.163(6) 0.014(5) 0.043(5) -0.011(4)
O4U 0.127(12) 0.101(14) 0.117(14) 0.005(11) 0.001(11) -0.033(11)
C13U 0.118(12) 0.083(12) 0.138(15) 0.001(11) -0.015(13) -0.037(11)
C14U 0.109(14) 0.14(2) 0.119(18) -0.042(15) 0.025(14) -0.009(14)
C15U 0.154(18) 0.148(18) 0.161(19) 0.045(15) 0.012(17) -0.023(13)
C16U 0.117(13) 0.15(2) 0.124(18) 0.000(16) -0.010(13) -0.026(15)
K2 0.0472(6) 0.0666(7) 0.1144(12) 0.0044(7) 0.000 0.000
O5T 0.120(11) 0.086(7) 0.131(12) -0.014(7) -0.006(8) 0.006(6)
C17T 0.095(9) 0.126(10) 0.22(2) -0.067(13) 0.010(12) 0.017(7)
C18T 0.118(11) 0.096(8) 0.162(16) -0.046(9) -0.008(11) 0.041(8)
C19T 0.125(11) 0.109(11) 0.162(16) -0.022(11) -0.014(12) -0.002(9)
C20T 0.151(13) 0.094(9) 0.131(15) -0.044(8) -0.036(10) 0.019(9)
O5U 0.083(6) 0.077(5) 0.173(14) -0.045(6) -0.020(6) 0.012(4)
C17U 0.077(7) 0.114(8) 0.149(12) -0.059(8) -0.013(7) 0.019(6)
C18U 0.122(11) 0.117(11) 0.24(2) -0.089(12) -0.013(13) 0.034(9)
C19U 0.141(12) 0.080(7) 0.160(14) -0.041(8) -0.048(11) 0.018(7)
C20U 0.112(9) 0.097(9) 0.157(16) -0.052(9) -0.051(10) 0.018(7)
O6T 0.095(9) 0.179(18) 0.079(4) -0.011(6) 0.002(5) 0.012(10)
C21T 0.109(9) 0.211(12) 0.084(7) 0.001(6) -0.007(5) 0.025(8)
C22T 0.110(9) 0.179(15) 0.079(7) -0.005(8) 0.019(7) 0.001(9)
C23T 0.102(10) 0.20(2) 0.095(6) -0.011(12) 0.000(8) -0.011(13)
C24T 0.109(9) 0.211(12) 0.084(7) 0.001(6) -0.007(5) 0.025(8)
K3 0.0404(5) 0.0724(7) 0.0765(8) 0.000 0.000 -0.0043(5)
O7T 0.084(4) 0.058(5) 0.140(6) 0.024(5) 0.000 0.000
C25T 0.077(5) 0.097(7) 0.145(8) 0.011(6) -0.007(5) 0.006(4)
C26T 0.128(8) 0.088(6) 0.160(12) 0.038(7) 0.002(8) 0.026(5)
O7U 0.084(4) 0.058(5) 0.140(6) 0.024(5) 0.000 0.000
C25U 0.098(14) 0.088(16) 0.185(19) 0.036(15) -0.005(14) 0.010(11)
C26U 0.108(15) 0.097(17) 0.155(17) 0.012(14) -0.018(14) 0.021(12)
O8T 0.138(13) 0.105(9) 0.130(12) -0.027(9) 0.000 0.000
C29T 0.167(16) 0.133(16) 0.251(19) -0.060(15) 0.035(13) 0.029(11)
C30T 0.221(19) 0.106(14) 0.25(2) -0.070(16) 0.063(16) 0.049(11)
O8U 0.117(14) 0.115(12) 0.199(15) -0.067(13) 0.000 0.000
C29U 0.143(14) 0.073(10) 0.29(2) -0.035(12) -0.009(15) 0.017(8)
C30U 0.27(3) 0.112(16) 0.23(2) -0.047(16) 0.095(18) -0.005(14)
O9T 0.189(17) 0.169(8) 0.102(5) -0.005(6) 0.036(13) 0.030(14)
C33T 0.233(15) 0.171(19) 0.094(12) 0.009(12) 0.050(13) -0.032(15)
C34T 0.32(2) 0.22(2) 0.082(12) 0.062(12) -0.054(13) -0.09(2)
C35T 0.29(3) 0.26(2) 0.113(14) 0.055(14) 0.001(17) -0.05(2)
C36T 0.272(15) 0.18(2) 0.083(10) 0.024(13) 0.018(13) 0.017(17)

loop_
_atom_type_symbol
_atom_type_description
_atom_type_scat_dispersion_real
_atom_type_scat_dispersion_imag
_atom_type_scat_source
C C 0.0033 0.0016 'International Tables Vol C Tables 4.2.6.8 and 6.1.1.4'
H H 0.0000 0.0000 'International Tables Vol C Tables 4.2.6.8 and 6.1.1.4'
B B 0.0013 0.0007 'International Tables Vol C Tables 4.2.6.8 and 6.1.1.4'
N N 0.0061 0.0033 'International Tables Vol C Tables 4.2.6.8 and 6.1.1.4'
O O 0.0106 0.0060 'International Tables Vol C Tables 4.2.6.8 and 6.1.1.4'
K K 0.2009 0.2494 'International Tables Vol C Tables 4.2.6.8 and 6.1.1.4'

loop_
_geom_angle_atom_site_label_1
_geom_angle_atom_site_label_2
_geom_angle_atom_site_label_3
_geom_angle
_geom_angle_site_symmetry_1
_geom_angle_site_symmetry_3
_geom_angle_publ_flag
O4U K1 O2T 88.1(6) . . ?
O2T K1 O4T 90.47(19) . . ?
O4U K1 O3U 77.0(7) . . ?
O2T K1 O3U 92.1(3) . . ?
O4U K1 O1T 153.6(5) . . ?
O2T K1 O1T 94.12(14) . . ?
O4T K1 O1T 167.8(2) . . ?
O3U K1 O1T 76.6(5) . . ?
O2T K1 O3T 84.8(2) . . ?
O4T K1 O3T 77.4(3) . . ?
O1T K1 O3T 91.7(2) . . ?
O4U K1 C2 95.4(6) . . ?
O2T K1 C2 143.29(15) . . ?
O4T K1 C2 84.60(17) . . ?
O3U K1 C2 124.3(3) . . ?
O1T K1 C2 98.27(12) . . ?
O3T K1 C2 128.9(2) . . ?
C2 N1 C5 112.8(3) . . ?
C2 N1 C1A 124.4(3) . . ?
C5 N1 C1A 122.8(3) . . ?
N1 C2 N3 101.7(3) . . ?
N1 C2 K1 132.7(2) . . ?
N3 C2 K1 122.4(2) . . ?
C2 N3 C4 113.5(3) . . ?
C2 N3 C1B 123.6(3) . . ?
C4 N3 C1B 122.9(3) . . ?
C5 C4 N3 105.5(4) . . ?
C5 C4 H4 127.2 . . ?
N3 C4 H4 127.2 . . ?
C4 C5 N1 106.6(4) . . ?
C4 C5 H5 126.7 . . ?
N1 C5 H5 126.7 . . ?
N1 C1A B3A 127.4(3) . . ?
N1 C1A B5A 125.1(3) . . ?
B3A C1A B5A 107.5(3) . . ?
N1 C1A B2A 125.4(3) . . ?
B3A C1A B2A 70.1(3) . . ?
B5A C1A B2A 70.2(3) . . ?
N1 C1A B4A 126.4(3) . . ?
B3A C1A B4A 69.8(3) . . ?
B5A C1A B4A 68.7(3) . . ?
B2A C1A B4A 108.1(3) . . ?
C1A B2A B6A 108.3(3) . . ?
C1A B2A B7A 108.8(3) . . ?
B6A B2A B7A 61.1(3) . . ?
C1A B2A B3A 54.6(2) . . ?
B6A B2A B3A 101.0(3) . . ?
B7A B2A B3A 59.5(2) . . ?
C1A B2A B5A 54.7(2) . . ?
B6A B2A B5A 59.6(3) . . ?
B7A B2A B5A 102.5(3) . . ?
B3A B2A B5A 88.7(3) . . ?
C1A B2A H2A 121.9 . . ?
B6A B2A H2A 121.1 . . ?
B7A B2A H2A 120.3 . . ?
B3A B2A H2A 131.9 . . ?
B5A B2A H2A 131.1 . . ?
C1A B3A B8A 109.7(4) . . ?
C1A B3A B7A 109.2(3) . . ?
B8A B3A B7A 62.0(3) . . ?
C1A B3A B4A 55.7(3) . . ?
B8A B3A B4A 59.8(3) . . ?
B7A B3A B4A 103.3(4) . . ?
C1A B3A B2A 55.3(2) . . ?
B8A B3A B2A 102.6(3) . . ?
B7A B3A B2A 59.1(2) . . ?
B4A B3A B2A 90.6(3) . . ?
C1A B3A H3A 121.3 . . ?
B8A B3A H3A 120.1 . . ?
B7A B3A H3A 120.3 . . ?
B4A B3A H3A 130.2 . . ?
B2A B3A H3A 131.0 . . ?
C1A B4A B9A 108.8(3) . . ?
C1A B4A B8A 107.6(4) . . ?
B9A B4A B8A 61.5(3) . . ?
C1A B4A B5A 55.2(3) . . ?
B9A B4A B5A 59.7(3) . . ?
B8A B4A B5A 102.1(3) . . ?
C1A B4A B3A 54.4(3) . . ?
B9A B4A B3A 102.0(3) . . ?
B8A B4A B3A 58.8(3) . . ?
B5A B4A B3A 89.6(3) . . ?
C1A B4A H4A 122.2 . . ?
B9A B4A H4A 120.4 . . ?
B8A B4A H4A 121.2 . . ?
B5A B4A H4A 130.7 . . ?
B3A B4A H4A 131.4 . . ?
C1A B5A B9A 109.8(3) . . ?
C1A B5A B6A 107.9(3) . . ?
B9A B5A B6A 61.0(3) . . ?
C1A B5A B4A 56.1(3) . . ?
B9A B5A B4A 59.8(3) . . ?
B6A B5A B4A 102.0(3) . . ?
C1A B5A B2A 55.1(2) . . ?
B9A B5A B2A 102.6(3) . . ?
B6A B5A B2A 58.7(3) . . ?
B4A B5A B2A 91.1(3) . . ?
C1A B5A H5A 121.4 . . ?
B9A B5A H5A 120.2 . . ?
B6A B5A H5A 121.6 . . ?
B4A B5A H5A 130.1 . . ?
B2A B5A H5A 130.7 . . ?
B10A B6A B2A 112.4(4) . . ?
B10A B6A B5A 112.1(3) . . ?
B2A B6A B5A 61.7(3) . . ?
B10A B6A B7A 57.5(3) . . ?
B2A B6A B7A 59.6(3) . . ?
B5A B6A B7A 102.9(3) . . ?
B10A B6A B9A 57.8(3) . . ?
B2A B6A B9A 103.6(3) . . ?
B5A B6A B9A 59.3(3) . . ?
B7A B6A B9A 92.0(3) . . ?
B10A B6A H6A 118.4 . . ?
B2A B6A H6A 119.6 . . ?
B5A B6A H6A 120.1 . . ?
B7A B6A H6A 130.3 . . ?
B9A B6A H6A 130.0 . . ?
B10A B7A B2A 111.8(4) . . ?
B10A B7A B3A 110.1(4) . . ?
B2A B7A B3A 61.4(2) . . ?
B10A B7A B6A 57.2(3) . . ?
B2A B7A B6A 59.3(3) . . ?
B3A B7A B6A 101.0(3) . . ?
B10A B7A B8A 55.9(3) . . ?
B2A B7A B8A 101.8(3) . . ?
B3A B7A B8A 58.6(3) . . ?
B6A B7A B8A 88.7(3) . . ?
B10A B7A H7A 119.3 . . ?
B2A B7A H7A 119.9 . . ?
B3A B7A H7A 121.1 . . ?
B6A B7A H7A 131.6 . . ?
B8A B7A H7A 132.0 . . ?
B10A B8A B3A 112.1(4) . . ?
B10A B8A B4A 112.3(4) . . ?
B3A B8A B4A 61.4(3) . . ?
B10A B8A B9A 57.8(3) . . ?
B3A B8A B9A 102.2(3) . . ?
B4A B8A B9A 59.1(3) . . ?
B10A B8A B7A 57.3(3) . . ?
B3A B8A B7A 59.4(3) . . ?
B4A B8A B7A 102.6(3) . . ?
B9A B8A B7A 90.6(3) . . ?
B10A B8A H8A 118.2 . . ?
B3A B8A H8A 120.2 . . ?
B4A B8A H8A 120.0 . . ?
B9A B8A H8A 130.9 . . ?
B7A B8A H8A 130.8 . . ?
B10A B9A B5A 111.6(4) . . ?
B10A B9A B4A 110.8(4) . . ?
B5A B9A B4A 60.5(3) . . ?
B10A B9A B6A 56.9(3) . . ?
B5A B9A B6A 59.7(3) . . ?
B4A B9A B6A 101.5(4) . . ?
B10A B9A B8A 55.9(3) . . ?
B5A B9A B8A 101.2(4) . . ?
B4A B9A B8A 59.4(3) . . ?
B6A B9A B8A 88.6(3) . . ?
B10A B9A H9A 119.2 . . ?
B5A B9A H9A 120.4 . . ?
B4A B9A H9A 120.7 . . ?
B6A B9A H9A 131.4 . . ?
B8A B9A H9A 132.1 . . ?
B8A B10A B6A 99.9(3) . . ?
B8A B10A B7A 66.7(4) . . ?
B6A B10A B7A 65.2(3) . . ?
B8A B10A B9A 66.4(3) . . ?
B6A B10A B9A 65.3(3) . . ?
B7A B10A B9A 101.2(4) . . ?
B8A B10A H10A 129.5 . . ?
B6A B10A H10A 130.7 . . ?
B7A B10A H10A 129.3 . . ?
B9A B10A H10A 129.5 . . ?
N3 C1B B3B 125.9(3) . . ?
N3 C1B B4B 124.7(3) . . ?
B3B C1B B4B 70.1(2) . . ?
N3 C1B B2B 127.1(3) . . ?
B3B C1B B2B 70.2(3) . . ?
B4B C1B B2B 108.2(3) . . ?
N3 C1B B5B 125.6(3) . . ?
B3B C1B B5B 108.5(3) . . ?
B4B C1B B5B 69.9(3) . . ?
B2B C1B B5B 69.6(3) . . ?
C1B B2B B6B 108.7(3) . . ?
C1B B2B B7B 107.8(3) . . ?
B6B B2B B7B 61.5(3) . . ?
C1B B2B B5B 55.3(2) . . ?
B6B B2B B5B 59.6(3) . . ?
B7B B2B B5B 102.4(3) . . ?
C1B B2B B3B 54.7(2) . . ?
B6B B2B B3B 102.1(3) . . ?
B7B B2B B3B 58.9(3) . . ?
B5B B2B B3B 90.1(3) . . ?
C1B B2B H2B 122.1 . . ?
B6B B2B H2B 120.5 . . ?
B7B B2B H2B 121.0 . . ?
B5B B2B H2B 130.5 . . ?
B3B B2B H2B 131.2 . . ?
C1B B3B B7B 108.8(3) . . ?
C1B B3B B8B 108.5(3) . . ?
B7B B3B B8B 60.9(2) . . ?
C1B B3B B4B 55.1(2) . . ?
B7B B3B B4B 102.1(3) . . ?
B8B B3B B4B 59.3(2) . . ?
C1B B3B B2B 55.1(2) . . ?
B7B B3B B2B 59.5(3) . . ?
B8B B3B B2B 101.7(3) . . ?
B4B B3B B2B 89.9(3) . . ?
C1B B3B H3B 121.7 . . ?
B7B B3B H3B 120.7 . . ?
B8B B3B H3B 121.0 . . ?
B4B B3B H3B 130.9 . . ?
B2B B3B H3B 131.0 . . ?
C1B B4B B9B 108.0(3) . . ?
C1B B4B B8B 108.5(3) . . ?
B9B B4B B8B 61.4(3) . . ?
C1B B4B B3B 54.8(2) . . ?
B9B B4B B3B 102.1(3) . . ?
B8B B4B B3B 59.6(2) . . ?
C1B B4B B5B 55.1(2) . . ?
B9B B4B B5B 58.8(2) . . ?
B8B B4B B5B 102.0(3) . . ?
B3B B4B B5B 90.0(3) . . ?
C1B B4B H4B 122.1 . . ?
B9B B4B H4B 121.0 . . ?
B8B B4B H4B 120.6 . . ?
B3B B4B H4B 130.8 . . ?
B5B B4B H4B 131.0 . . ?
C1B B5B B9B 108.2(3) . . ?
C1B B5B B6B 108.2(4) . . ?
B9B B5B B6B 61.1(3) . . ?
C1B B5B B2B 55.1(2) . . ?
B9B B5B B2B 102.0(3) . . ?
B6B B5B B2B 59.1(3) . . ?
C1B B5B B4B 54.9(2) . . ?
B9B B5B B4B 59.2(2) . . ?
B6B B5B B4B 101.8(3) . . ?
B2B B5B B4B 90.1(3) . . ?
C1B B5B H5B 122.0 . . ?
B9B B5B H5B 120.9 . . ?
B6B B5B H5B 121.1 . . ?
B2B B5B H5B 130.8 . . ?
B4B B5B H5B 130.9 . . ?
B10B B6B B2B 112.2(4) . . ?
B10B B6B B5B 112.6(3) . . ?
B2B B6B B5B 61.3(3) . . ?
B10B B6B B9B 58.3(3) . . ?
B2B B6B B9B 102.0(3) . . ?
B5B B6B B9B 58.8(3) . . ?
B10B B6B B7B 57.0(3) . . ?
B2B B6B B7B 59.5(3) . . ?
B5B B6B B7B 102.1(3) . . ?
B9B B6B B7B 90.1(3) . . ?
B10B B6B H6B 118.0 . . ?
B2B B6B H6B 120.2 . . ?
B5B B6B H6B 120.2 . . ?
B9B B6B H6B 131.1 . . ?
B7B B6B H6B 131.3 . . ?
B10B B7B B3B 112.8(3) . . ?
B10B B7B B2B 111.6(4) . . ?
B3B B7B B2B 61.7(3) . . ?
B10B B7B B8B 57.3(3) . . ?
B3B B7B B8B 60.2(2) . . ?
B2B B7B B8B 102.8(3) . . ?
B10B B7B B6B 56.8(3) . . ?
B3B B7B B6B 102.4(3) . . ?
B2B B7B B6B 59.0(3) . . ?
B8B B7B B6B 89.8(3) . . ?
B10B B7B H7B 118.6 . . ?
B3B B7B H7B 119.4 . . ?
B2B B7B H7B 120.1 . . ?
B8B B7B H7B 130.7 . . ?
B6B B7B H7B 131.6 . . ?
B10B B8B B4B 112.2(3) . . ?
B10B B8B B3B 111.5(3) . . ?
B4B B8B B3B 61.0(2) . . ?
B10B B8B B7B 57.1(3) . . ?
B4B B8B B7B 101.9(3) . . ?
B3B B8B B7B 58.9(2) . . ?
B10B B8B B9B 58.0(3) . . ?
B4B B8B B9B 58.8(2) . . ?
B3B B8B B9B 101.3(3) . . ?
B7B B8B B9B 90.1(3) . . ?
B10B B8B H8B 118.3 . . ?
B4B B8B H8B 120.3 . . ?
B3B B8B H8B 120.8 . . ?
B7B B8B H8B 131.2 . . ?
B9B B8B H8B 131.2 . . ?
B10B B9B B5B 112.2(3) . . ?
B10B B9B B4B 111.9(3) . . ?
B5B B9B B4B 62.0(2) . . ?
B10B B9B B6B 56.7(3) . . ?
B5B B9B B6B 60.0(3) . . ?
B4B B9B B6B 103.0(3) . . ?
B10B B9B B8B 56.7(3) . . ?
B5B B9B B8B 103.2(3) . . ?
B4B B9B B8B 59.8(2) . . ?
B6B B9B B8B 90.0(3) . . ?
B10B B9B H9B 119.0 . . ?
B5B B9B H9B 119.3 . . ?
B4B B9B H9B 119.6 . . ?
B6B B9B H9B 131.0 . . ?
B8B B9B H9B 131.0 . . ?
B6B B10B B7B 66.2(3) . . ?
B6B B10B B8B 100.4(3) . . ?
B7B B10B B8B 65.6(3) . . ?
B6B B10B B9B 65.0(3) . . ?
B7B B10B B9B 99.5(3) . . ?
B8B B10B B9B 65.4(3) . . ?
B6B B10B H10B 129.7 . . ?
B7B B10B H10B 129.9 . . ?
B8B B10B H10B 129.9 . . ?
B9B B10B H10B 130.6 . . ?
C1T O1T C4T 108.5(5) . . ?
C1T O1T K1 117.9(4) . . ?
C4T O1T K1 109.7(4) . . ?
O1T C1T C2T 108.0(5) . . ?
O1T C1T H1A 110.1 . . ?
C2T C1T H1A 110.1 . . ?
O1T C1T H1B 110.1 . . ?
C2T C1T H1B 110.1 . . ?
H1A C1T H1B 108.4 . . ?
C3T C2T C1T 106.0(5) . . ?
C3T C2T H2C 110.5 . . ?
C1T C2T H2C 110.5 . . ?
C3T C2T H2D 110.5 . . ?
C1T C2T H2D 110.5 . . ?
H2C C2T H2D 108.7 . . ?
C4T C3T C2T 106.7(5) . . ?
C4T C3T H3C 110.4 . . ?
C2T C3T H3C 110.4 . . ?
C4T C3T H3D 110.4 . . ?
C2T C3T H3D 110.4 . . ?
H3C C3T H3D 108.6 . . ?
O1T C4T C3T 107.2(5) . . ?
O1T C4T H4C 110.3 . . ?
C3T C4T H4C 110.3 . . ?
O1T C4T H4D 110.3 . . ?
C3T C4T H4D 110.3 . . ?
H4C C4T H4D 108.5 . . ?
C8T O2T C5T 107.1(6) . . ?
C8T O2T K1 118.0(5) . . ?
C5T O2T K1 134.9(4) . . ?
O2T C5T C6T 106.8(6) . . ?
O2T C5T H5C 110.4 . . ?
C6T C5T H5C 110.4 . . ?
O2T C5T H5D 110.4 . . ?
C6T C5T H5D 110.4 . . ?
H5C C5T H5D 108.6 . . ?
C7T C6T C5T 104.6(6) . . ?
C7T C6T H6C 110.8 . . ?
C5T C6T H6C 110.8 . . ?
C7T C6T H6D 110.8 . . ?
C5T C6T H6D 110.8 . . ?
H6C C6T H6D 108.9 . . ?
C6T C7T C8T 102.9(8) . . ?
C6T C7T H7C 111.2 . . ?
C8T C7T H7C 111.2 . . ?
C6T C7T H7D 111.2 . . ?
C8T C7T H7D 111.2 . . ?
H7C C7T H7D 109.1 . . ?
O2T C8T C7T 106.1(7) . . ?
O2T C8T H8C 110.5 . . ?
C7T C8T H8C 110.5 . . ?
O2T C8T H8D 110.5 . . ?
C7T C8T H8D 110.5 . . ?
H8C C8T H8D 108.7 . . ?
C9T O3T C12T 108.1(7) . . ?
C9T O3T K1 130.8(6) . . ?
C12T O3T K1 116.9(10) . . ?
O3T C9T C10T 107.1(7) . . ?
O3T C9T H9C 110.3 . . ?
C10T C9T H9C 110.3 . . ?
O3T C9T H9D 110.3 . . ?
C10T C9T H9D 110.3 . . ?
H9C C9T H9D 108.6 . . ?
C9T C10T C11T 105.0(7) . . ?
C9T C10T H10C 110.8 . . ?
C11T C10T H10C 110.8 . . ?
C9T C10T H10D 110.8 . . ?
C11T C10T H10D 110.8 . . ?
H10C C10T H10D 108.8 . . ?
C10T C11T C12T 105.4(7) . . ?
C10T C11T H11A 110.7 . . ?
C12T C11T H11A 110.7 . . ?
C10T C11T H11B 110.7 . . ?
C12T C11T H11B 110.7 . . ?
H11A C11T H11B 108.8 . . ?
O3T C12T C11T 106.2(7) . . ?
O3T C12T H12A 110.5 . . ?
C11T C12T H12A 110.5 . . ?
O3T C12T H12B 110.5 . . ?
C11T C12T H12B 110.5 . . ?
H12A C12T H12B 108.7 . . ?
C12U O3U C9U 110.6(7) . . ?
C12U O3U K1 109.6(8) . . ?
C9U O3U K1 139.8(8) . . ?
O3U C9U C10U 106.3(8) . . ?
O3U C9U H9E 110.5 . . ?
C10U C9U H9E 110.5 . . ?
O3U C9U H9F 110.5 . . ?
C10U C9U H9F 110.5 . . ?
H9E C9U H9F 108.7 . . ?
C9U C10U C11U 101.4(8) . . ?
C9U C10U H10E 111.5 . . ?
C11U C10U H10E 111.5 . . ?
C9U C10U H10F 111.5 . . ?
C11U C10U H10F 111.5 . . ?
H10E C10U H10F 109.3 . . ?
C12U C11U C10U 103.3(8) . . ?
C12U C11U H11C 111.1 . . ?
C10U C11U H11C 111.1 . . ?
C12U C11U H11D 111.1 . . ?
C10U C11U H11D 111.1 . . ?
H11C C11U H11D 109.1 . . ?
O3U C12U C11U 105.2(8) . . ?
O3U C12U H12C 110.7 . . ?
C11U C12U H12C 110.7 . . ?
O3U C12U H12D 110.7 . . ?
C11U C12U H12D 110.7 . . ?
H12C C12U H12D 108.8 . . ?
C16T O4T C13T 105.8(6) . . ?
C16T O4T K1 123.0(5) . . ?
C13T O4T K1 129.7(7) . . ?
O4T C13T C14T 105.0(7) . . ?
O4T C13T H13A 110.7 . . ?
C14T C13T H13A 110.7 . . ?
O4T C13T H13B 110.7 . . ?
C14T C13T H13B 110.7 . . ?
H13A C13T H13B 108.8 . . ?
C15T C14T C13T 103.6(6) . . ?
C15T C14T H14A 111.0 . . ?
C13T C14T H14A 111.0 . . ?
C15T C14T H14B 111.0 . . ?
C13T C14T H14B 111.0 . . ?
H14A C14T H14B 109.0 . . ?
C16T C15T C14T 106.1(6) . . ?
C16T C15T H15A 110.5 . . ?
C14T C15T H15A 110.5 . . ?
C16T C15T H15B 110.5 . . ?
C14T C15T H15B 110.5 . . ?
H15A C15T H15B 108.7 . . ?
O4T C16T C15T 107.4(7) . . ?
O4T C16T H16A 110.2 . . ?
C15T C16T H16A 110.2 . . ?
O4T C16T H16B 110.2 . . ?
C15T C16T H16B 110.2 . . ?
H16A C16T H16B 108.5 . . ?
C13U O4U C16U 111.4(8) . . ?
C13U O4U K1 129.2(14) . . ?
C16U O4U K1 111.7(15) . . ?
O4U C13U C14U 104.1(9) . . ?
O4U C13U H13C 110.9 . . ?
C14U C13U H13C 110.9 . . ?
O4U C13U H13D 110.9 . . ?
C14U C13U H13D 110.9 . . ?
H13C C13U H13D 109.0 . . ?
C13U C14U C15U 98.9(10) . . ?
C13U C14U H14C 112.0 . . ?
C15U C14U H14C 112.0 . . ?
C13U C14U H14D 112.0 . . ?
C15U C14U H14D 112.0 . . ?
H14C C14U H14D 109.7 . . ?
C14U C15U C16U 98.7(10) . . ?
C14U C15U H15C 112.0 . . ?
C16U C15U H15C 112.0 . . ?
C14U C15U H15D 112.0 . . ?
C16U C15U H15D 112.0 . . ?
H15C C15U H15D 109.7 . . ?
O4U C16U C15U 103.6(9) . . ?
O4U C16U H16C 111.0 . . ?
C15U C16U H16C 111.0 . . ?
O4U C16U H16D 111.0 . . ?
C15U C16U H16D 111.0 . . ?
H16C C16U H16D 109.0 . . ?
O8U K2 O7U 73.4(11) . . ?
O8T K2 O7T 74.5(5) . . ?
O8U K2 B10A 123.5(3) . 4 ?
O7U K2 B10A 117.5(4) . 4 ?
O8T K2 B10A 127.01(16) . 4 ?
O7T K2 B10A 111.12(19) . 4 ?
O9T K2 B10A 80.3(5) . 4 ?
O8U K2 B6A 99.79(9) . 4 ?
O7U K2 B6A 93.97(15) . 4 ?
O8T K2 B6A 99.85(8) . 4 ?
O7T K2 B6A 91.99(11) . 4 ?
O9T K2 B6A 88.5(6) . 4 ?
B10A K2 B6A 30.64(11) 4 4 ?
O8T K2 C29T 23.7(4) . 4 ?
O7T K2 C29T 87.9(6) . 4 ?
B10A K2 C29T 104.2(3) 4 4 ?
B6A K2 C29T 79.95(17) 4 4 ?
O8U K2 B7A 128.4(2) . 4 ?
O7U K2 B7A 90.2(5) . 4 ?
O8T K2 B7A 125.16(19) . 4 ?
O7T K2 B7A 82.4(2) . 4 ?
O9T K2 B7A 109.0(5) . 4 ?
B10A K2 B7A 29.24(15) 4 4 ?
B6A K2 B7A 31.53(12) 4 4 ?
C29T K2 B7A 109.46(16) 4 4 ?
C17T O5T C20T 105.3(10) . . ?
C17T O5T K3 134.7(11) . . ?
C20T O5T K3 118.9(10) . . ?
O5T C17T C18T 106.6(9) . . ?
O5T C17T H17A 110.4 . . ?
C18T C17T H17A 110.4 . . ?
O5T C17T H17B 110.4 . . ?
C18T C17T H17B 110.4 . . ?
H17A C17T H17B 108.6 . . ?
C19T C18T C17T 105.7(7) . . ?
C19T C18T H18A 110.6 . . ?
C17T C18T H18A 110.6 . . ?
C19T C18T H18B 110.6 . . ?
C17T C18T H18B 110.6 . . ?
H18A C18T H18B 108.7 . . ?
C18T C19T C20T 104.5(8) . . ?
C18T C19T H19A 110.9 . . ?
C20T C19T H19A 110.9 . . ?
C18T C19T H19B 110.9 . . ?
C20T C19T H19B 110.9 . . ?
H19A C19T H19B 108.9 . . ?
O5T C20T C19T 104.1(10) . . ?
O5T C20T H20A 110.9 . . ?
C19T C20T H20A 110.9 . . ?
O5T C20T H20B 110.9 . . ?
C19T C20T H20B 110.9 . . ?
H20A C20T H20B 108.9 . . ?
C17U O5U C20U 114.1(9) . . ?
C17U O5U K3 130.2(9) . . ?
C20U O5U K3 115.5(7) . . ?
O5U C17U C18U 107.5(10) . . ?
O5U C17U H17C 110.2 . . ?
C18U C17U H17C 110.2 . . ?
O5U C17U H17D 110.2 . . ?
C18U C17U H17D 110.2 . . ?
H17C C17U H17D 108.5 . . ?
C19U C18U C17U 104.8(7) . . ?
C19U C18U H18C 110.8 . . ?
C17U C18U H18C 110.8 . . ?
C19U C18U H18D 110.8 . . ?
C17U C18U H18D 110.8 . . ?
H18C C18U H18D 108.9 . . ?
C18U C19U C20U 105.8(7) . . ?
C18U C19U H19C 110.6 . . ?
C20U C19U H19C 110.6 . . ?
C18U C19U H19D 110.6 . . ?
C20U C19U H19D 110.6 . . ?
H19C C19U H19D 108.7 . . ?
O5U C20U C19U 103.8(8) . . ?
O5U C20U H20C 111.0 . . ?
C19U C20U H20C 111.0 . . ?
O5U C20U H20D 111.0 . . ?
C19U C20U H20D 111.0 . . ?
H20C C20U H20D 109.0 . . ?
C24T O6T C21T 110.2(7) . . ?
C24T O6T K3 132.0(10) . . ?
C21T O6T K3 110.2(9) . . ?
O6T C21T C22T 106.7(8) . . ?
O6T C21T H21A 110.4 . . ?
C22T C21T H21A 110.4 . . ?
O6T C21T H21B 110.4 . . ?
C22T C21T H21B 110.4 . . ?
H21A C21T H21B 108.6 . . ?
C21T C22T C23T 102.3(9) . . ?
C21T C22T H22A 111.3 . . ?
C23T C22T H22A 111.3 . . ?
C21T C22T H22B 111.3 . . ?
C23T C22T H22B 111.3 . . ?
H22A C22T H22B 109.2 . . ?
C24T C23T C22T 103.9(8) . . ?
C24T C23T H23A 111.0 . . ?
C22T C23T H23A 111.0 . . ?
C24T C23T H23B 111.0 . . ?
C22T C23T H23B 111.0 . . ?
H23A C23T H23B 109.0 . . ?
O6T C24T C23T 106.5(8) . . ?
O6T C24T H24A 110.4 . . ?
C23T C24T H24A 110.4 . . ?
O6T C24T H24B 110.4 . . ?
C23T C24T H24B 110.4 . . ?
H24A C24T H24B 108.6 . . ?
O5T K3 O5T 145.8(11) 2 . ?
O5U K3 O5U 162.2(11) . 2 ?
O5T K3 B10B 115.7(3) 2 2 ?
O5T K3 B10B 84.3(5) . 2 ?
O5U K3 B10B 78.6(5) . 2 ?
O5U K3 B10B 111.9(3) 2 2 ?
O6T K3 B10B 130.7(4) . 2 ?
O5T K3 B9B 93.6(3) 2 2 ?
O5T K3 B9B 91.7(4) . 2 ?
O5U K3 B9B 89.7(3) . 2 ?
O5U K3 B9B 93.0(3) 2 2 ?
O6T K3 B9B 103.5(3) . 2 ?
B10B K3 B9B 30.96(12) 2 2 ?
O5T K3 B8B 87.7(3) 2 2 ?
O5T K3 B8B 113.0(5) . 2 ?
O5U K3 B8B 107.8(4) . 2 ?
O5U K3 B8B 83.1(4) 2 2 ?
O6T K3 B8B 129.1(4) . 2 ?
B10B K3 B8B 29.26(12) 2 2 ?
B9B K3 B8B 31.77(11) 2 2 ?
C25T O7T C25T 109.9(7) 4 . ?
C25T O7T K2 121.2(6) 4 . ?
C25T O7T K2 121.2(6) . . ?
O7T C25T C26T 106.3(5) . . ?
O7T C25T H25A 110.5 . . ?
C26T C25T H25A 110.5 . . ?
O7T C25T H25B 110.5 . . ?
C26T C25T H25B 110.5 . . ?
H25A C25T H25B 108.7 . . ?
C26T C26T C25T 106.1(3) 4 . ?
C26T C26T H26A 110.5 4 . ?
C25T C26T H26A 110.5 . . ?
C26T C26T H26B 110.5 4 . ?
C25T C26T H26B 110.5 . . ?
H26A C26T H26B 108.7 . . ?
C25U O7U C25U 106.6(12) 4 . ?
C25U O7U K2 125.7(5) 4 . ?
C25U O7U K2 125.7(5) . . ?
O7U C25U C26U 104.7(8) . . ?
O7U C25U H25C 110.8 . . ?
C26U C25U H25C 110.8 . . ?
O7U C25U H25D 110.8 . . ?
C26U C25U H25D 110.8 . . ?
H25C C25U H25D 108.9 . . ?
C26U C26U C25U 105.5(4) 4 . ?
C26U C26U H26C 110.6 4 . ?
C25U C26U H26C 110.6 . . ?
C26U C26U H26D 110.6 4 . ?
C25U C26U H26D 110.6 . . ?
H26C C26U H26D 108.8 . . ?
C29T O8T C29T 107.2(11) 4 . ?
C29T O8T K2 107.5(13) 4 . ?
C29T O8T K2 107.5(13) . . ?
O8T C29T C30T 106.4(7) . . ?
O8T C29T H29A 110.5 . . ?
C30T C29T H29A 110.5 . . ?
O8T C29T H29B 110.4 . . ?
C30T C29T H29B 110.5 . . ?
H29A C29T H29B 108.6 . . ?
C30T C30T C29T 106.4(4) 4 . ?
C30T C30T H30A 110.4 4 . ?
C29T C30T H30A 110.4 . . ?
C30T C30T H30B 110.4 4 . ?
C29T C30T H30B 110.4 . . ?
H30A C30T H30B 108.6 . . ?
C29U O8U C29U 105.6(12) 4 . ?
C29U O8U K2 124.6(7) 4 . ?
C29U O8U K2 124.6(7) . . ?
O8U C29U C30U 105.1(8) . . ?
O8U C29U H29C 110.7 . . ?
C30U C29U H29C 110.7 . . ?
O8U C29U H29D 110.7 . . ?
C30U C29U H29D 110.7 . . ?
H29C C29U H29D 108.8 . . ?
C30U C30U C29U 105.8(4) 4 . ?
C30U C30U H30C 110.6 4 . ?
C29U C30U H30C 110.6 . . ?
C30U C30U H30D 110.6 4 . ?
C29U C30U H30D 110.6 . . ?
H30C C30U H30D 108.7 . . ?
C36T O9T C33T 108.4(7) . . ?
C36T O9T K2 131.4(14) . . ?
C33T O9T K2 114.3(14) . . ?
O9T C33T C34T 103.3(9) . . ?
O9T C33T H33A 111.1 . . ?
C34T C33T H33A 111.1 . . ?
O9T C33T H33B 111.1 . . ?
C34T C33T H33B 111.1 . . ?
H33A C33T H33B 109.1 . . ?
C33T C34T C35T 101.5(10) . . ?
C33T C34T H34A 111.5 . . ?
C35T C34T H34A 111.5 . . ?
C33T C34T H34B 111.5 . . ?
C35T C34T H34B 111.5 . . ?
H34A C34T H34B 109.3 . . ?
C36T C35T C34T 104.9(8) . . ?
C36T C35T H35A 110.8 . . ?
C34T C35T H35A 110.8 . . ?
C36T C35T H35B 110.8 . . ?
C34T C35T H35B 110.8 . . ?
H35A C35T H35B 108.8 . . ?
O9T C36T C35T 106.9(8) . . ?
O9T C36T H36A 110.4 . . ?
C35T C36T H36A 110.4 . . ?
O9T C36T H36B 110.4 . . ?
C35T C36T H36B 110.4 . . ?
H36A C36T H36B 108.6 . . ?

loop_
_geom_bond_atom_site_label_1
_geom_bond_atom_site_label_2
_geom_bond_distance
_geom_bond_site_symmetry_2
_geom_bond_publ_flag
K1 O4U 2.673(11) . ?
K1 O2T 2.700(4) . ?
K1 O4T 2.713(6) . ?
K1 O3U 2.733(12) . ?
K1 O1T 2.745(4) . ?
K1 O3T 2.749(7) . ?
K1 C2 2.987(4) . ?
N1 C2 1.363(5) . ?
N1 C5 1.382(6) . ?
N1 C1A 1.432(5) . ?
C2 N3 1.363(5) . ?
N3 C4 1.381(6) . ?
N3 C1B 1.425(5) . ?
C4 C5 1.351(6) . ?
C4 H4 0.9500 . ?
C5 H5 0.9500 . ?
C1A B3A 1.596(5) . ?
C1A B5A 1.603(6) . ?
C1A B2A 1.611(5) . ?
C1A B4A 1.622(6) . ?
B2A B6A 1.794(7) . ?
B2A B7A 1.800(6) . ?
B2A B3A 1.842(6) . ?
B2A B5A 1.848(7) . ?
B2A H2A 1.1200 . ?
B3A B8A 1.793(8) . ?
B3A B7A 1.808(7) . ?
B3A B4A 1.841(8) . ?
B3A H3A 1.1200 . ?
B4A B9A 1.807(7) . ?
B4A B8A 1.813(7) . ?
B4A B5A 1.819(7) . ?
B4A H4A 1.1200 . ?
B5A B9A 1.805(7) . ?
B5A B6A 1.810(6) . ?
B5A H5A 1.1200 . ?
B6A B10A 1.692(6) . ?
B6A B7A 1.828(7) . ?
B6A B9A 1.835(7) . ?
B6A H6A 1.1200 . ?
B7A B10A 1.699(8) . ?
B7A B8A 1.854(7) . ?
B7A H7A 1.1200 . ?
B8A B10A 1.672(7) . ?
B8A B9A 1.851(9) . ?
B8A H8A 1.1200 . ?
B9A B10A 1.709(7) . ?
B9A H9A 1.1200 . ?
B10A H10A 1.1200 . ?
C1B B3B 1.602(6) . ?
C1B B4B 1.608(5) . ?
C1B B2B 1.610(5) . ?
C1B B5B 1.612(6) . ?
B2B B6B 1.799(6) . ?
B2B B7B 1.808(7) . ?
B2B B5B 1.839(7) . ?
B2B B3B 1.846(6) . ?
B2B H2B 1.1200 . ?
B3B B7B 1.795(6) . ?
B3B B8B 1.819(6) . ?
B3B B4B 1.844(6) . ?
B3B H3B 1.1200 . ?
B4B B9B 1.795(6) . ?
B4B B8B 1.813(6) . ?
B4B B5B 1.845(6) . ?
B4B H4B 1.1200 . ?
B5B B9B 1.787(6) . ?
B5B B6B 1.809(7) . ?
B5B H5B 1.1200 . ?
B6B B10B 1.686(7) . ?
B6B B9B 1.829(7) . ?
B6B B7B 1.844(8) . ?
B6B H6B 1.1200 . ?
B7B B10B 1.690(6) . ?
B7B B8B 1.832(6) . ?
B7B H7B 1.1200 . ?
B8B B10B 1.692(7) . ?
B8B B9B 1.841(7) . ?
B8B H8B 1.1200 . ?
B9B B10B 1.717(6) . ?
B9B H9B 1.1200 . ?
B10B H10B 1.1200 . ?
O1T C1T 1.417(7) . ?
O1T C4T 1.421(7) . ?
C1T C2T 1.457(8) . ?
C1T H1A 0.9900 . ?
C1T H1B 0.9900 . ?
C2T C3T 1.457(9) . ?
C2T H2C 0.9900 . ?
C2T H2D 0.9900 . ?
C3T C4T 1.440(8) . ?
C3T H3C 0.9900 . ?
C3T H3D 0.9900 . ?
C4T H4C 0.9900 . ?
C4T H4D 0.9900 . ?
O2T C8T 1.351(11) . ?
O2T C5T 1.415(9) . ?
C5T C6T 1.476(10) . ?
C5T H5C 0.9900 . ?
C5T H5D 0.9900 . ?
C6T C7T 1.447(11) . ?
C6T H6C 0.9900 . ?
C6T H6D 0.9900 . ?
C7T C8T 1.467(15) . ?
C7T H7C 0.9900 . ?
C7T H7D 0.9900 . ?
C8T H8C 0.9900 . ?
C8T H8D 0.9900 . ?
O3T C9T 1.422(9) . ?
O3T C12T 1.427(11) . ?
C9T C10T 1.481(11) . ?
C9T H9C 0.9900 . ?
C9T H9D 0.9900 . ?
C10T C11T 1.496(12) . ?
C10T H10C 0.9900 . ?
C10T H10D 0.9900 . ?
C11T C12T 1.533(12) . ?
C11T H11A 0.9900 . ?
C11T H11B 0.9900 . ?
C12T H12A 0.9900 . ?
C12T H12B 0.9900 . ?
O3U C12U 1.428(12) . ?
O3U C9U 1.438(12) . ?
C9U C10U 1.510(12) . ?
C9U H9E 0.9900 . ?
C9U H9F 0.9900 . ?
C10U C11U 1.527(12) . ?
C10U H10E 0.9900 . ?
C10U H10F 0.9900 . ?
C11U C12U 1.517(12) . ?
C11U H11C 0.9900 . ?
C11U H11D 0.9900 . ?
C12U H12C 0.9900 . ?
C12U H12D 0.9900 . ?
O4T C16T 1.419(10) . ?
O4T C13T 1.448(9) . ?
C13T C14T 1.511(11) . ?
C13T H13A 0.9900 . ?
C13T H13B 0.9900 . ?
C14T C15T 1.510(11) . ?
C14T H14A 0.9900 . ?
C14T H14B 0.9900 . ?
C15T C16T 1.483(10) . ?
C15T H15A 0.9900 . ?
C15T H15B 0.9900 . ?
C16T H16A 0.9900 . ?
C16T H16B 0.9900 . ?
O4U C13U 1.419(12) . ?
O4U C16U 1.428(13) . ?
C13U C14U 1.545(13) . ?
C13U H13C 0.9900 . ?
C13U H13D 0.9900 . ?
C14U C15U 1.548(14) . ?
C14U H14C 0.9900 . ?
C14U H14D 0.9900 . ?
C15U C16U 1.549(14) . ?
C15U H15C 0.9900 . ?
C15U H15D 0.9900 . ?
C16U H16C 0.9900 . ?
C16U H16D 0.9900 . ?
K2 O8U 2.690(10) . ?
K2 O7U 2.692(11) . ?
K2 O8T 2.704(10) . ?
K2 O7T 2.722(8) . ?
K2 O9T 2.760(12) . ?
K2 B10A 3.192(5) 4 ?
K2 B6A 3.212(4) 4 ?
K2 C29T 3.43(2) 4 ?
K2 B7A 3.460(5) 4 ?
O5T C17T 1.443(13) . ?
O5T C20T 1.456(13) . ?
O5T K3 2.672(9) . ?
C17T C18T 1.510(12) . ?
C17T H17A 0.9900 . ?
C17T H17B 0.9900 . ?
C18T C19T 1.499(12) . ?
C18T H18A 0.9900 . ?
C18T H18B 0.9900 . ?
C19T C20T 1.515(13) . ?
C19T H19A 0.9900 . ?
C19T H19B 0.9900 . ?
C20T H20A 0.9900 . ?
C20T H20B 0.9900 . ?
O5U C17U 1.278(16) . ?
O5U C20U 1.463(16) . ?
O5U K3 2.696(7) . ?
C17U C18U 1.522(12) . ?
C17U H17C 0.9900 . ?
C17U H17D 0.9900 . ?
C18U C19U 1.497(11) . ?
C18U H18C 0.9900 . ?
C18U H18D 0.9900 . ?
C19U C20U 1.504(12) . ?
C19U H19C 0.9900 . ?
C19U H19D 0.9900 . ?
C20U H20C 0.9900 . ?
C20U H20D 0.9900 . ?
O6T C24T 1.423(11) . ?
O6T C21T 1.441(12) . ?
O6T K3 2.711(8) . ?
C21T C22T 1.500(12) . ?
C21T H21A 0.9900 . ?
C21T H21B 0.9900 . ?
C22T C23T 1.526(13) . ?
C22T H22A 0.9900 . ?
C22T H22B 0.9900 . ?
C23T C24T 1.512(12) . ?
C23T H23A 0.9900 . ?
C23T H23B 0.9900 . ?
C24T H24A 0.9900 . ?
C24T H24B 0.9900 . ?
K3 O5T 2.672(9) 2 ?
K3 O5U 2.696(7) 2 ?
K3 B10B 3.178(5) 2 ?
K3 B9B 3.247(4) 2 ?
K3 B8B 3.443(4) 2 ?
O7T C25T 1.416(7) 4 ?
O7T C25T 1.416(7) . ?
C25T C26T 1.514(8) . ?
C25T H25A 0.9900 . ?
C25T H25B 0.9900 . ?
C26T C26T 1.478(11) 4 ?
C26T H26A 0.9900 . ?
C26T H26B 0.9900 . ?
O7U C25U 1.440(9) 4 ?
O7U C25U 1.440(9) . ?
C25U C26U 1.517(9) . ?
C25U H25C 0.9900 . ?
C25U H25D 0.9900 . ?
C26U C26U 1.498(13) 4 ?
C26U H26C 0.9900 . ?
C26U H26D 0.9900 . ?
O8T C29T 1.441(9) 4 ?
O8T C29T 1.441(9) . ?
C29T C30T 1.497(9) . ?
C29T H29A 0.9900 . ?
C29T H29B 0.9900 . ?
C30T C30T 1.476(12) 4 ?
C30T H30A 0.9900 . ?
C30T H30B 0.9900 . ?
O8U C29U 1.446(9) 4 ?
O8U C29U 1.446(9) . ?
C29U C30U 1.504(9) . ?
C29U H29C 0.9900 . ?
C29U H29D 0.9900 . ?
C30U C30U 1.487(13) 4 ?
C30U H30C 0.9900 . ?
C30U H30D 0.9900 . ?
O9T C36T 1.439(12) . ?
O9T C33T 1.445(12) . ?
C33T C34T 1.520(13) . ?
C33T H33A 0.9900 . ?
C33T H33B 0.9900 . ?
C34T C35T 1.527(13) . ?
C34T H34A 0.9900 . ?
C34T H34B 0.9900 . ?
C35T C36T 1.499(12) . ?
C35T H35A 0.9900 . ?
C35T H35B 0.9900 . ?
C36T H36A 0.9900 . ?
C36T H36B 0.9900 . ?

loop_
_geom_torsion_atom_site_label_1
_geom_torsion_atom_site_label_2
_geom_torsion_atom_site_label_3
_geom_torsion_atom_site_label_4
_geom_torsion
_geom_torsion_site_symmetry_1
_geom_torsion_site_symmetry_2
_geom_torsion_site_symmetry_3
_geom_torsion_site_symmetry_4
_geom_torsion_publ_flag
C5 N1 C2 N3 1.1(4) . . . . ?
C1A N1 C2 N3 178.6(3) . . . . ?
C5 N1 C2 K1 -158.1(3) . . . . ?
C1A N1 C2 K1 19.4(5) . . . . ?
N1 C2 N3 C4 -0.9(4) . . . . ?
K1 C2 N3 C4 161.1(3) . . . . ?
N1 C2 N3 C1B 178.2(3) . . . . ?
K1 C2 N3 C1B -19.8(5) . . . . ?
C2 N3 C4 C5 0.5(5) . . . . ?
C1B N3 C4 C5 -178.6(4) . . . . ?
N3 C4 C5 N1 0.2(5) . . . . ?
C2 N1 C5 C4 -0.8(5) . . . . ?
C1A N1 C5 C4 -178.4(3) . . . . ?
C2 N1 C1A B3A 163.7(4) . . . . ?
C5 N1 C1A B3A -19.1(6) . . . . ?
C2 N1 C1A B5A -15.8(6) . . . . ?
C5 N1 C1A B5A 161.5(4) . . . . ?
C2 N1 C1A B2A -105.3(5) . . . . ?
C5 N1 C1A B2A 71.9(5) . . . . ?
C2 N1 C1A B4A 72.3(5) . . . . ?
C5 N1 C1A B4A -110.5(5) . . . . ?
N1 C1A B2A B6A 147.0(3) . . . . ?
B3A C1A B2A B6A -90.7(3) . . . . ?
B5A C1A B2A B6A 27.4(3) . . . . ?
B4A C1A B2A B6A -31.0(4) . . . . ?
N1 C1A B2A B7A -148.1(4) . . . . ?
B3A C1A B2A B7A -25.8(4) . . . . ?
B5A C1A B2A B7A 92.3(4) . . . . ?
B4A C1A B2A B7A 33.9(5) . . . . ?
N1 C1A B2A B3A -122.3(4) . . . . ?
B5A C1A B2A B3A 118.0(3) . . . . ?
B4A C1A B2A B3A 59.7(4) . . . . ?
N1 C1A B2A B5A 119.6(4) . . . . ?
B3A C1A B2A B5A -118.0(3) . . . . ?
B4A C1A B2A B5A -58.3(3) . . . . ?
N1 C1A B3A B8A -148.2(4) . . . . ?
B5A C1A B3A B8A 31.4(4) . . . . ?
B2A C1A B3A B8A 91.9(4) . . . . ?
B4A C1A B3A B8A -27.1(3) . . . . ?
N1 C1A B3A B7A 145.6(4) . . . . ?
B5A C1A B3A B7A -34.8(5) . . . . ?
B2A C1A B3A B7A 25.7(4) . . . . ?
B4A C1A B3A B7A -93.3(4) . . . . ?
N1 C1A B3A B4A -121.0(4) . . . . ?
B5A C1A B3A B4A 58.5(3) . . . . ?
B2A C1A B3A B4A 119.0(3) . . . . ?
N1 C1A B3A B2A 119.9(4) . . . . ?
B5A C1A B3A B2A -60.5(3) . . . . ?
B4A C1A B3A B2A -119.0(3) . . . . ?
B6A B2A B3A C1A 104.8(4) . . . . ?
B7A B2A B3A C1A 151.5(4) . . . . ?
B5A B2A B3A C1A 46.1(3) . . . . ?
C1A B2A B3A B8A -105.4(4) . . . . ?
B6A B2A B3A B8A -0.7(4) . . . . ?
B7A B2A B3A B8A 46.1(3) . . . . ?
B5A B2A B3A B8A -59.3(3) . . . . ?
C1A B2A B3A B7A -151.5(4) . . . . ?
B6A B2A B3A B7A -46.7(3) . . . . ?
B5A B2A B3A B7A -105.4(3) . . . . ?
C1A B2A B3A B4A -46.3(3) . . . . ?
B6A B2A B3A B4A 58.5(3) . . . . ?
B7A B2A B3A B4A 105.2(4) . . . . ?
B5A B2A B3A B4A -0.2(3) . . . . ?
N1 C1A B4A B9A -146.2(4) . . . . ?
B3A C1A B4A B9A 91.6(4) . . . . ?
B5A C1A B4A B9A -27.6(3) . . . . ?
B2A C1A B4A B9A 31.7(5) . . . . ?
N1 C1A B4A B8A 148.6(4) . . . . ?
B3A C1A B4A B8A 26.5(3) . . . . ?
B5A C1A B4A B8A -92.7(4) . . . . ?
B2A C1A B4A B8A -33.4(4) . . . . ?
N1 C1A B4A B5A -118.6(4) . . . . ?
B3A C1A B4A B5A 119.2(3) . . . . ?
B2A C1A B4A B5A 59.3(3) . . . . ?
N1 C1A B4A B3A 122.2(4) . . . . ?
B5A C1A B4A B3A -119.2(3) . . . . ?
B2A C1A B4A B3A -59.9(3) . . . . ?
B8A B3A B4A C1A 150.2(3) . . . . ?
B7A B3A B4A C1A 104.3(3) . . . . ?
B2A B3A B4A C1A 46.0(2) . . . . ?
C1A B3A B4A B9A -104.7(3) . . . . ?
B8A B3A B4A B9A 45.6(3) . . . . ?
B7A B3A B4A B9A -0.4(4) . . . . ?
B2A B3A B4A B9A -58.7(3) . . . . ?
C1A B3A B4A B8A -150.2(3) . . . . ?
B7A B3A B4A B8A -45.9(3) . . . . ?
B2A B3A B4A B8A -104.2(3) . . . . ?
C1A B3A B4A B5A -45.8(3) . . . . ?
B8A B3A B4A B5A 104.4(3) . . . . ?
B7A B3A B4A B5A 58.5(3) . . . . ?
B2A B3A B4A B5A 0.2(3) . . . . ?
N1 C1A B5A B9A 148.2(4) . . . . ?
B3A C1A B5A B9A -31.4(4) . . . . ?
B2A C1A B5A B9A -91.9(3) . . . . ?
B4A C1A B5A B9A 27.8(3) . . . . ?
N1 C1A B5A B6A -147.0(3) . . . . ?
B3A C1A B5A B6A 33.4(4) . . . . ?
B2A C1A B5A B6A -27.0(3) . . . . ?
B4A C1A B5A B6A 92.7(3) . . . . ?
N1 C1A B5A B4A 120.3(4) . . . . ?
B3A C1A B5A B4A -59.2(3) . . . . ?
B2A C1A B5A B4A -119.7(3) . . . . ?
N1 C1A B5A B2A -120.0(4) . . . . ?
B3A C1A B5A B2A 60.5(3) . . . . ?
B4A C1A B5A B2A 119.7(3) . . . . ?
B9A B4A B5A C1A 149.5(4) . . . . ?
B8A B4A B5A C1A 103.1(4) . . . . ?
B3A B4A B5A C1A 45.2(3) . . . . ?
C1A B4A B5A B9A -149.5(4) . . . . ?
B8A B4A B5A B9A -46.3(4) . . . . ?
B3A B4A B5A B9A -104.2(3) . . . . ?
C1A B4A B5A B6A -103.6(4) . . . . ?
B9A B4A B5A B6A 45.8(3) . . . . ?
B8A B4A B5A B6A -0.5(5) . . . . ?
B3A B4A B5A B6A -58.4(4) . . . . ?
C1A B4A B5A B2A -45.4(3) . . . . ?
B9A B4A B5A B2A 104.0(3) . . . . ?
B8A B4A B5A B2A 57.7(4) . . . . ?
B3A B4A B5A B2A -0.2(3) . . . . ?
B6A B2A B5A C1A -149.6(3) . . . . ?
B7A B2A B5A C1A -104.3(3) . . . . ?
B3A B2A B5A C1A -46.0(2) . . . . ?
C1A B2A B5A B9A 105.4(3) . . . . ?
B6A B2A B5A B9A -44.1(3) . . . . ?
B7A B2A B5A B9A 1.1(4) . . . . ?
B3A B2A B5A B9A 59.4(3) . . . . ?
C1A B2A B5A B6A 149.6(3) . . . . ?
B7A B2A B5A B6A 45.3(3) . . . . ?
B3A B2A B5A B6A 103.6(3) . . . . ?
C1A B2A B5A B4A 46.2(3) . . . . ?
B6A B2A B5A B4A -103.4(3) . . . . ?
B7A B2A B5A B4A -58.2(3) . . . . ?
B3A B2A B5A B4A 0.2(3) . . . . ?
C1A B2A B6A B10A 78.1(4) . . . . ?
B7A B2A B6A B10A -23.8(3) . . . . ?
B3A B2A B6A B10A 22.0(4) . . . . ?
B5A B2A B6A B10A 103.9(4) . . . . ?
C1A B2A B6A B5A -25.8(3) . . . . ?
B7A B2A B6A B5A -127.7(3) . . . . ?
B3A B2A B6A B5A -81.9(3) . . . . ?
C1A B2A B6A B7A 101.9(3) . . . . ?
B3A B2A B6A B7A 45.7(3) . . . . ?
B5A B2A B6A B7A 127.7(3) . . . . ?
C1A B2A B6A B9A 17.6(4) . . . . ?
B7A B2A B6A B9A -84.2(3) . . . . ?
B3A B2A B6A B9A -38.5(4) . . . . ?
B5A B2A B6A B9A 43.4(3) . . . . ?
C1A B5A B6A B10A -78.6(5) . . . . ?
B9A B5A B6A B10A 24.6(4) . . . . ?
B4A B5A B6A B10A -20.5(5) . . . . ?
B2A B5A B6A B10A -104.4(4) . . . . ?
C1A B5A B6A B2A 25.9(3) . . . . ?
B9A B5A B6A B2A 129.0(3) . . . . ?
B4A B5A B6A B2A 83.9(3) . . . . ?
C1A B5A B6A B7A -18.6(4) . . . . ?
B9A B5A B6A B7A 84.5(4) . . . . ?
B4A B5A B6A B7A 39.4(4) . . . . ?
B2A B5A B6A B7A -44.5(3) . . . . ?
C1A B5A B6A B9A -103.2(4) . . . . ?
B4A B5A B6A B9A -45.1(4) . . . . ?
B2A B5A B6A B9A -129.0(3) . . . . ?
C1A B2A B7A B10A -77.5(4) . . . . ?
B6A B2A B7A B10A 23.6(3) . . . . ?
B3A B2A B7A B10A -101.8(4) . . . . ?
B5A B2A B7A B10A -20.8(4) . . . . ?
C1A B2A B7A B3A 24.3(3) . . . . ?
B6A B2A B7A B3A 125.3(4) . . . . ?
B5A B2A B7A B3A 80.9(3) . . . . ?
C1A B2A B7A B6A -101.1(4) . . . . ?
B3A B2A B7A B6A -125.3(4) . . . . ?
B5A B2A B7A B6A -44.4(3) . . . . ?
C1A B2A B7A B8A -19.7(5) . . . . ?
B6A B2A B7A B8A 81.4(4) . . . . ?
B3A B2A B7A B8A -44.0(3) . . . . ?
B5A B2A B7A B8A 37.0(4) . . . . ?
C1A B3A B7A B10A 80.0(4) . . . . ?
B8A B3A B7A B10A -22.7(3) . . . . ?
B4A B3A B7A B10A 22.0(4) . . . . ?
B2A B3A B7A B10A 104.5(4) . . . . ?
C1A B3A B7A B2A -24.6(4) . . . . ?
B8A B3A B7A B2A -127.2(4) . . . . ?
B4A B3A B7A B2A -82.5(3) . . . . ?
C1A B3A B7A B6A 21.0(5) . . . . ?
B8A B3A B7A B6A -81.6(3) . . . . ?
B4A B3A B7A B6A -36.9(4) . . . . ?
B2A B3A B7A B6A 45.6(3) . . . . ?
C1A B3A B7A B8A 102.7(4) . . . . ?
B4A B3A B7A B8A 44.7(3) . . . . ?
B2A B3A B7A B8A 127.2(4) . . . . ?
B2A B6A B7A B10A -153.8(4) . . . . ?
B5A B6A B7A B10A -108.1(4) . . . . ?
B9A B6A B7A B10A -49.2(3) . . . . ?
B10A B6A B7A B2A 153.8(4) . . . . ?
B5A B6A B7A B2A 45.7(3) . . . . ?
B9A B6A B7A B2A 104.6(3) . . . . ?
B10A B6A B7A B3A 106.9(4) . . . . ?
B2A B6A B7A B3A -46.9(3) . . . . ?
B5A B6A B7A B3A -1.2(4) . . . . ?
B9A B6A B7A B3A 57.8(4) . . . . ?
B10A B6A B7A B8A 49.3(3) . . . . ?
B2A B6A B7A B8A -104.5(3) . . . . ?
B5A B6A B7A B8A -58.9(4) . . . . ?
B9A B6A B7A B8A 0.1(3) . . . . ?
C1A B3A B8A B10A -78.3(5) . . . . ?
B7A B3A B8A B10A 23.4(4) . . . . ?
B4A B3A B8A B10A -104.2(4) . . . . ?
B2A B3A B8A B10A -21.0(5) . . . . ?
C1A B3A B8A B4A 25.9(3) . . . . ?
B7A B3A B8A B4A 127.6(3) . . . . ?
B2A B3A B8A B4A 83.2(3) . . . . ?
C1A B3A B8A B9A -18.4(4) . . . . ?
B7A B3A B8A B9A 83.4(3) . . . . ?
B4A B3A B8A B9A -44.2(3) . . . . ?
B2A B3A B8A B9A 39.0(4) . . . . ?
C1A B3A B8A B7A -101.8(3) . . . . ?
B4A B3A B8A B7A -127.6(3) . . . . ?
B2A B3A B8A B7A -44.4(3) . . . . ?
C1A B4A B8A B10A 78.8(5) . . . . ?
B9A B4A B8A B10A -23.5(4) . . . . ?
B5A B4A B8A B10A 21.8(5) . . . . ?
B3A B4A B8A B10A 103.9(4) . . . . ?
C1A B4A B8A B3A -25.1(3) . . . . ?
B9A B4A B8A B3A -127.4(3) . . . . ?
B5A B4A B8A B3A -82.1(3) . . . . ?
C1A B4A B8A B9A 102.3(4) . . . . ?
B5A B4A B8A B9A 45.3(3) . . . . ?
B3A B4A B8A B9A 127.4(3) . . . . ?
C1A B4A B8A B7A 19.2(5) . . . . ?
B9A B4A B8A B7A -83.1(4) . . . . ?
B5A B4A B8A B7A -37.8(5) . . . . ?
B3A B4A B8A B7A 44.3(3) . . . . ?
B2A B7A B8A B10A -108.5(4) . . . . ?
B3A B7A B8A B10A -154.0(4) . . . . ?
B6A B7A B8A B10A -50.3(3) . . . . ?
B10A B7A B8A B3A 154.0(4) . . . . ?
B2A B7A B8A B3A 45.5(3) . . . . ?
B6A B7A B8A B3A 103.8(3) . . . . ?
B10A B7A B8A B4A 108.6(4) . . . . ?
B2A B7A B8A B4A 0.1(4) . . . . ?
B3A B7A B8A B4A -45.4(3) . . . . ?
B6A B7A B8A B4A 58.3(4) . . . . ?
B10A B7A B8A B9A 50.2(3) . . . . ?
B2A B7A B8A B9A -58.3(4) . . . . ?
B3A B7A B8A B9A -103.9(3) . . . . ?
B6A B7A B8A B9A -0.1(3) . . . . ?
C1A B5A B9A B10A 75.8(5) . . . . ?
B6A B5A B9A B10A -24.2(4) . . . . ?
B4A B5A B9A B10A 102.4(5) . . . . ?
B2A B5A B9A B10A 18.6(5) . . . . ?
C1A B5A B9A B4A -26.7(3) . . . . ?
B6A B5A B9A B4A -126.7(4) . . . . ?
B2A B5A B9A B4A -83.8(3) . . . . ?
C1A B5A B9A B6A 100.0(4) . . . . ?
B4A B5A B9A B6A 126.7(4) . . . . ?
B2A B5A B9A B6A 42.9(3) . . . . ?
C1A B5A B9A B8A 18.3(4) . . . . ?
B6A B5A B9A B8A -81.7(3) . . . . ?
B4A B5A B9A B8A 44.9(3) . . . . ?
B2A B5A B9A B8A -38.9(4) . . . . ?
C1A B4A B9A B10A -77.5(5) . . . . ?
B8A B4A B9A B10A 22.7(3) . . . . ?
B5A B4A B9A B10A -103.7(4) . . . . ?
B3A B4A B9A B10A -21.3(4) . . . . ?
C1A B4A B9A B5A 26.2(3) . . . . ?
B8A B4A B9A B5A 126.4(4) . . . . ?
B3A B4A B9A B5A 82.4(3) . . . . ?
C1A B4A B9A B6A -18.8(4) . . . . ?
B8A B4A B9A B6A 81.5(3) . . . . ?
B5A B4A B9A B6A -44.9(3) . . . . ?
B3A B4A B9A B6A 37.5(4) . . . . ?
C1A B4A B9A B8A -100.2(4) . . . . ?
B5A B4A B9A B8A -126.4(4) . . . . ?
B3A B4A B9A B8A -44.0(3) . . . . ?
B2A B6A B9A B10A 108.2(4) . . . . ?
B5A B6A B9A B10A 152.9(4) . . . . ?
B7A B6A B9A B10A 49.0(3) . . . . ?
B10A B6A B9A B5A -152.9(4) . . . . ?
B2A B6A B9A B5A -44.7(3) . . . . ?
B7A B6A B9A B5A -103.9(3) . . . . ?
B10A B6A B9A B4A -107.5(4) . . . . ?
B2A B6A B9A B4A 0.7(4) . . . . ?
B5A B6A B9A B4A 45.4(3) . . . . ?
B7A B6A B9A B4A -58.5(4) . . . . ?
B10A B6A B9A B8A -49.1(3) . . . . ?
B2A B6A B9A B8A 59.1(3) . . . . ?
B5A B6A B9A B8A 103.8(3) . . . . ?
B7A B6A B9A B8A -0.1(3) . . . . ?
B3A B8A B9A B10A -108.6(4) . . . . ?
B4A B8A B9A B10A -154.1(4) . . . . ?
B7A B8A B9A B10A -49.8(3) . . . . ?
B10A B8A B9A B5A 108.6(4) . . . . ?
B3A B8A B9A B5A 0.0(4) . . . . ?
B4A B8A B9A B5A -45.5(3) . . . . ?
B7A B8A B9A B5A 58.8(3) . . . . ?
B10A B8A B9A B4A 154.1(4) . . . . ?
B3A B8A B9A B4A 45.6(3) . . . . ?
B7A B8A B9A B4A 104.3(3) . . . . ?
B10A B8A B9A B6A 49.9(3) . . . . ?
B3A B8A B9A B6A -58.7(3) . . . . ?
B4A B8A B9A B6A -104.2(3) . . . . ?
B7A B8A B9A B6A 0.1(3) . . . . ?
B3A B8A B10A B6A 33.5(5) . . . . ?
B4A B8A B10A B6A -33.5(5) . . . . ?
B9A B8A B10A B6A -57.3(4) . . . . ?
B7A B8A B10A B6A 57.5(3) . . . . ?
B3A B8A B10A B7A -24.0(4) . . . . ?
B4A B8A B10A B7A -91.0(4) . . . . ?
B9A B8A B10A B7A -114.8(3) . . . . ?
B3A B8A B10A B9A 90.8(4) . . . . ?
B4A B8A B10A B9A 23.9(4) . . . . ?
B7A B8A B10A B9A 114.8(3) . . . . ?
B2A B6A B10A B8A -34.2(5) . . . . ?
B5A B6A B10A B8A 33.1(5) . . . . ?
B7A B6A B10A B8A -58.6(4) . . . . ?
B9A B6A B10A B8A 58.1(4) . . . . ?
B2A B6A B10A B7A 24.3(3) . . . . ?
B5A B6A B10A B7A 91.6(4) . . . . ?
B9A B6A B10A B7A 116.6(4) . . . . ?
B2A B6A B10A B9A -92.3(4) . . . . ?
B5A B6A B10A B9A -25.0(4) . . . . ?
B7A B6A B10A B9A -116.6(4) . . . . ?
B2A B7A B10A B8A 89.7(4) . . . . ?
B3A B7A B10A B8A 23.5(3) . . . . ?
B6A B7A B10A B8A 113.8(3) . . . . ?
B2A B7A B10A B6A -24.1(3) . . . . ?
B3A B7A B10A B6A -90.4(3) . . . . ?
B8A B7A B10A B6A -113.8(3) . . . . ?
B2A B7A B10A B9A 31.7(4) . . . . ?
B3A B7A B10A B9A -34.5(4) . . . . ?
B6A B7A B10A B9A 55.9(3) . . . . ?
B8A B7A B10A B9A -58.0(3) . . . . ?
B5A B9A B10A B8A -89.1(4) . . . . ?
B4A B9A B10A B8A -23.7(4) . . . . ?
B6A B9A B10A B8A -114.1(4) . . . . ?
B5A B9A B10A B6A 25.0(4) . . . . ?
B4A B9A B10A B6A 90.4(4) . . . . ?
B8A B9A B10A B6A 114.1(4) . . . . ?
B5A B9A B10A B7A -30.8(5) . . . . ?
B4A B9A B10A B7A 34.6(4) . . . . ?
B6A B9A B10A B7A -55.8(3) . . . . ?
B8A B9A B10A B7A 58.2(3) . . . . ?
C2 N3 C1B B3B -45.0(5) . . . . ?
C4 N3 C1B B3B 134.0(4) . . . . ?
C2 N3 C1B B4B -134.5(4) . . . . ?
C4 N3 C1B B4B 44.5(6) . . . . ?
C2 N3 C1B B2B 46.2(6) . . . . ?
C4 N3 C1B B2B -134.7(4) . . . . ?
C2 N3 C1B B5B 136.5(4) . . . . ?
C4 N3 C1B B5B -44.5(5) . . . . ?
N3 C1B B2B B6B 147.6(4) . . . . ?
B3B C1B B2B B6B -91.8(4) . . . . ?
B4B C1B B2B B6B -31.7(4) . . . . ?
B5B C1B B2B B6B 27.8(3) . . . . ?
N3 C1B B2B B7B -147.2(4) . . . . ?
B3B C1B B2B B7B -26.6(3) . . . . ?
B4B C1B B2B B7B 33.4(4) . . . . ?
B5B C1B B2B B7B 92.9(3) . . . . ?
N3 C1B B2B B5B 119.9(4) . . . . ?
B3B C1B B2B B5B -119.5(3) . . . . ?
B4B C1B B2B B5B -59.5(3) . . . . ?
N3 C1B B2B B3B -120.6(4) . . . . ?
B4B C1B B2B B3B 60.1(3) . . . . ?
B5B C1B B2B B3B 119.5(3) . . . . ?
N3 C1B B3B B7B 149.0(3) . . . . ?
B4B C1B B3B B7B -91.9(3) . . . . ?
B2B C1B B3B B7B 27.0(3) . . . . ?
B5B C1B B3B B7B -32.3(4) . . . . ?
N3 C1B B3B B8B -146.3(3) . . . . ?
B4B C1B B3B B8B -27.3(3) . . . . ?
B2B C1B B3B B8B 91.6(3) . . . . ?
B5B C1B B3B B8B 32.4(4) . . . . ?
N3 C1B B3B B4B -119.1(4) . . . . ?
B2B C1B B3B B4B 118.9(3) . . . . ?
B5B C1B B3B B4B 59.6(3) . . . . ?
N3 C1B B3B B2B 122.0(4) . . . . ?
B4B C1B B3B B2B -118.9(3) . . . . ?
B5B C1B B3B B2B -59.3(3) . . . . ?
B6B B2B B3B C1B 104.5(4) . . . . ?
B7B B2B B3B C1B 150.1(3) . . . . ?
B5B B2B B3B C1B 45.6(3) . . . . ?
C1B B2B B3B B7B -150.1(3) . . . . ?
B6B B2B B3B B7B -45.6(3) . . . . ?
B5B B2B B3B B7B -104.5(3) . . . . ?
C1B B2B B3B B8B -104.5(3) . . . . ?
B6B B2B B3B B8B 0.1(4) . . . . ?
B7B B2B B3B B8B 45.6(3) . . . . ?
B5B B2B B3B B8B -58.8(3) . . . . ?
C1B B2B B3B B4B -45.9(2) . . . . ?
B6B B2B B3B B4B 58.6(3) . . . . ?
B7B B2B B3B B4B 104.2(3) . . . . ?
B5B B2B B3B B4B -0.3(3) . . . . ?
N3 C1B B4B B9B -147.1(3) . . . . ?
B3B C1B B4B B9B 92.4(3) . . . . ?
B2B C1B B4B B9B 32.2(4) . . . . ?
B5B C1B B4B B9B -27.0(3) . . . . ?
N3 C1B B4B B8B 147.9(4) . . . . ?
B3B C1B B4B B8B 27.4(3) . . . . ?
B2B C1B B4B B8B -32.8(4) . . . . ?
B5B C1B B4B B8B -92.0(3) . . . . ?
N3 C1B B4B B3B 120.5(4) . . . . ?
B2B C1B B4B B3B -60.1(3) . . . . ?
B5B C1B B4B B3B -119.4(3) . . . . ?
N3 C1B B4B B5B -120.1(4) . . . . ?
B3B C1B B4B B5B 119.4(3) . . . . ?
B2B C1B B4B B5B 59.3(3) . . . . ?
B7B B3B B4B C1B 104.6(3) . . . . ?
B8B B3B B4B C1B 149.7(3) . . . . ?
B2B B3B B4B C1B 45.9(2) . . . . ?
C1B B3B B4B B9B -103.6(3) . . . . ?
B7B B3B B4B B9B 1.0(4) . . . . ?
B8B B3B B4B B9B 46.0(3) . . . . ?
B2B B3B B4B B9B -57.7(3) . . . . ?
C1B B3B B4B B8B -149.7(3) . . . . ?
B7B B3B B4B B8B -45.1(3) . . . . ?
B2B B3B B4B B8B -103.8(3) . . . . ?
C1B B3B B4B B5B -45.6(2) . . . . ?
B7B B3B B4B B5B 58.9(3) . . . . ?
B8B B3B B4B B5B 104.0(3) . . . . ?
B2B B3B B4B B5B 0.3(3) . . . . ?
N3 C1B B5B B9B 146.2(3) . . . . ?
B3B C1B B5B B9B -32.6(4) . . . . ?
B4B C1B B5B B9B 27.2(3) . . . . ?
B2B C1B B5B B9B -92.2(4) . . . . ?
N3 C1B B5B B6B -149.1(3) . . . . ?
B3B C1B B5B B6B 32.2(4) . . . . ?
B4B C1B B5B B6B 91.9(3) . . . . ?
B2B C1B B5B B6B -27.5(3) . . . . ?
N3 C1B B5B B2B -121.6(4) . . . . ?
B3B C1B B5B B2B 59.6(3) . . . . ?
B4B C1B B5B B2B 119.4(3) . . . . ?
N3 C1B B5B B4B 118.9(4) . . . . ?
B3B C1B B5B B4B -59.8(3) . . . . ?
B2B C1B B5B B4B -119.4(3) . . . . ?
B6B B2B B5B C1B -149.3(3) . . . . ?
B7B B2B B5B C1B -103.3(3) . . . . ?
B3B B2B B5B C1B -45.2(2) . . . . ?
C1B B2B B5B B9B 103.9(3) . . . . ?
B6B B2B B5B B9B -45.3(3) . . . . ?
B7B B2B B5B B9B 0.7(4) . . . . ?
B3B B2B B5B B9B 58.7(3) . . . . ?
C1B B2B B5B B6B 149.3(3) . . . . ?
B7B B2B B5B B6B 46.0(3) . . . . ?
B3B B2B B5B B6B 104.0(3) . . . . ?
C1B B2B B5B B4B 45.5(2) . . . . ?
B6B B2B B5B B4B -103.8(3) . . . . ?
B7B B2B B5B B4B -57.8(3) . . . . ?
B3B B2B B5B B4B 0.3(3) . . . . ?
B9B B4B B5B C1B 149.6(4) . . . . ?
B8B B4B B5B C1B 104.2(3) . . . . ?
B3B B4B B5B C1B 45.4(3) . . . . ?
C1B B4B B5B B9B -149.6(4) . . . . ?
B8B B4B B5B B9B -45.4(3) . . . . ?
B3B B4B B5B B9B -104.3(3) . . . . ?
C1B B4B B5B B6B -104.0(4) . . . . ?
B9B B4B B5B B6B 45.6(3) . . . . ?
B8B B4B B5B B6B 0.3(4) . . . . ?
B3B B4B B5B B6B -58.6(3) . . . . ?
C1B B4B B5B B2B -45.6(2) . . . . ?
B9B B4B B5B B2B 104.0(3) . . . . ?
B8B B4B B5B B2B 58.6(3) . . . . ?
B3B B4B B5B B2B -0.3(3) . . . . ?
C1B B2B B6B B10B 78.1(5) . . . . ?
B7B B2B B6B B10B -22.5(3) . . . . ?
B5B B2B B6B B10B 104.4(4) . . . . ?
B3B B2B B6B B10B 21.5(5) . . . . ?
C1B B2B B6B B5B -26.3(3) . . . . ?
B7B B2B B6B B5B -126.9(3) . . . . ?
B3B B2B B6B B5B -82.9(3) . . . . ?
C1B B2B B6B B9B 17.7(5) . . . . ?
B7B B2B B6B B9B -82.9(3) . . . . ?
B5B B2B B6B B9B 44.0(3) . . . . ?
B3B B2B B6B B9B -38.9(4) . . . . ?
C1B B2B B6B B7B 100.6(4) . . . . ?
B5B B2B B6B B7B 126.9(3) . . . . ?
B3B B2B B6B B7B 44.1(3) . . . . ?
C1B B5B B6B B10B -77.6(4) . . . . ?
B9B B5B B6B B10B 23.6(4) . . . . ?
B2B B5B B6B B10B -103.8(4) . . . . ?
B4B B5B B6B B10B -20.9(5) . . . . ?
C1B B5B B6B B2B 26.2(3) . . . . ?
B9B B5B B6B B2B 127.4(3) . . . . ?
B4B B5B B6B B2B 82.9(3) . . . . ?
C1B B5B B6B B9B -101.2(3) . . . . ?
B2B B5B B6B B9B -127.4(3) . . . . ?
B4B B5B B6B B9B -44.5(3) . . . . ?
C1B B5B B6B B7B -18.6(4) . . . . ?
B9B B5B B6B B7B 82.7(3) . . . . ?
B2B B5B B6B B7B -44.8(3) . . . . ?
B4B B5B B6B B7B 38.1(4) . . . . ?
C1B B3B B7B B10B 77.5(4) . . . . ?
B8B B3B B7B B10B -23.6(3) . . . . ?
B4B B3B B7B B10B 20.6(5) . . . . ?
B2B B3B B7B B10B 103.1(4) . . . . ?
C1B B3B B7B B2B -25.6(3) . . . . ?
B8B B3B B7B B2B -126.8(3) . . . . ?
B4B B3B B7B B2B -82.6(3) . . . . ?
C1B B3B B7B B8B 101.2(3) . . . . ?
B4B B3B B7B B8B 44.2(3) . . . . ?
B2B B3B B7B B8B 126.8(3) . . . . ?
C1B B3B B7B B6B 18.6(4) . . . . ?
B8B B3B B7B B6B -82.6(3) . . . . ?
B4B B3B B7B B6B -38.4(4) . . . . ?
B2B B3B B7B B6B 44.2(3) . . . . ?
C1B B2B B7B B10B -79.7(4) . . . . ?
B6B B2B B7B B10B 22.4(3) . . . . ?
B5B B2B B7B B10B -22.6(4) . . . . ?
B3B B2B B7B B10B -105.0(4) . . . . ?
C1B B2B B7B B3B 25.3(3) . . . . ?
B6B B2B B7B B3B 127.4(3) . . . . ?
B5B B2B B7B B3B 82.5(3) . . . . ?
C1B B2B B7B B8B -20.1(4) . . . . ?
B6B B2B B7B B8B 81.9(3) . . . . ?
B5B B2B B7B B8B 37.0(4) . . . . ?
B3B B2B B7B B8B -45.5(3) . . . . ?
C1B B2B B7B B6B -102.1(4) . . . . ?
B5B B2B B7B B6B -44.9(3) . . . . ?
B3B B2B B7B B6B -127.4(3) . . . . ?
B2B B6B B7B B10B -155.0(3) . . . . ?
B5B B6B B7B B10B -109.2(4) . . . . ?
B9B B6B B7B B10B -51.1(3) . . . . ?
B10B B6B B7B B3B 109.3(3) . . . . ?
B2B B6B B7B B3B -45.7(3) . . . . ?
B5B B6B B7B B3B 0.1(4) . . . . ?
B9B B6B B7B B3B 58.2(3) . . . . ?
B10B B6B B7B B2B 155.0(3) . . . . ?
B5B B6B B7B B2B 45.8(3) . . . . ?
B9B B6B B7B B2B 103.9(3) . . . . ?
B10B B6B B7B B8B 49.9(3) . . . . ?
B2B B6B B7B B8B -105.1(3) . . . . ?
B5B B6B B7B B8B -59.3(3) . . . . ?
B9B B6B B7B B8B -1.2(3) . . . . ?
C1B B4B B8B B10B 77.3(4) . . . . ?
B9B B4B B8B B10B -23.6(3) . . . . ?
B3B B4B B8B B10B 103.1(3) . . . . ?
B5B B4B B8B B10B 20.3(4) . . . . ?
C1B B4B B8B B3B -25.8(3) . . . . ?
B9B B4B B8B B3B -126.7(3) . . . . ?
B5B B4B B8B B3B -82.8(3) . . . . ?
C1B B4B B8B B7B 18.1(4) . . . . ?
B9B B4B B8B B7B -82.8(3) . . . . ?
B3B B4B B8B B7B 43.9(3) . . . . ?
B5B B4B B8B B7B -38.8(4) . . . . ?
C1B B4B B8B B9B 100.9(3) . . . . ?
B3B B4B B8B B9B 126.7(3) . . . . ?
B5B B4B B8B B9B 43.9(3) . . . . ?
C1B B3B B8B B10B -78.3(4) . . . . ?
B7B B3B B8B B10B 23.4(3) . . . . ?
B4B B3B B8B B10B -104.2(3) . . . . ?
B2B B3B B8B B10B -21.5(4) . . . . ?
C1B B3B B8B B4B 25.9(3) . . . . ?
B7B B3B B8B B4B 127.6(3) . . . . ?
B2B B3B B8B B4B 82.8(3) . . . . ?
C1B B3B B8B B7B -101.7(4) . . . . ?
B4B B3B B8B B7B -127.6(3) . . . . ?
B2B B3B B8B B7B -44.8(3) . . . . ?
C1B B3B B8B B9B -18.5(4) . . . . ?
B7B B3B B8B B9B 83.2(3) . . . . ?
B4B B3B B8B B9B -44.4(3) . . . . ?
B2B B3B B8B B9B 38.4(3) . . . . ?
B3B B7B B8B B10B -153.9(4) . . . . ?
B2B B7B B8B B10B -107.6(4) . . . . ?
B6B B7B B8B B10B -49.5(3) . . . . ?
B10B B7B B8B B4B 108.8(3) . . . . ?
B3B B7B B8B B4B -45.1(3) . . . . ?
B2B B7B B8B B4B 1.2(4) . . . . ?
B6B B7B B8B B4B 59.3(3) . . . . ?
B10B B7B B8B B3B 153.9(4) . . . . ?
B2B B7B B8B B3B 46.3(3) . . . . ?
B6B B7B B8B B3B 104.4(3) . . . . ?
B10B B7B B8B B9B 50.7(3) . . . . ?
B3B B7B B8B B9B -103.2(3) . . . . ?
B2B B7B B8B B9B -56.9(3) . . . . ?
B6B B7B B8B B9B 1.2(3) . . . . ?
C1B B5B B9B B10B 78.0(5) . . . . ?
B6B B5B B9B B10B -23.1(4) . . . . ?
B2B B5B B9B B10B 21.1(4) . . . . ?
B4B B5B B9B B10B 103.9(4) . . . . ?
C1B B5B B9B B4B -25.8(3) . . . . ?
B6B B5B B9B B4B -127.0(3) . . . . ?
B2B B5B B9B B4B -82.8(3) . . . . ?
C1B B5B B9B B6B 101.1(4) . . . . ?
B2B B5B B9B B6B 44.2(3) . . . . ?
B4B B5B B9B B6B 127.0(3) . . . . ?
C1B B5B B9B B8B 19.0(4) . . . . ?
B6B B5B B9B B8B -82.2(3) . . . . ?
B2B B5B B9B B8B -38.0(4) . . . . ?
B4B B5B B9B B8B 44.8(3) . . . . ?
C1B B4B B9B B10B -78.4(4) . . . . ?
B8B B4B B9B B10B 23.2(3) . . . . ?
B3B B4B B9B B10B -21.8(4) . . . . ?
B5B B4B B9B B10B -104.3(4) . . . . ?
C1B B4B B9B B5B 25.9(3) . . . . ?
B8B B4B B9B B5B 127.5(3) . . . . ?
B3B B4B B9B B5B 82.5(3) . . . . ?
C1B B4B B9B B6B -19.4(4) . . . . ?
B8B B4B B9B B6B 82.2(3) . . . . ?
B3B B4B B9B B6B 37.2(4) . . . . ?
B5B B4B B9B B6B -45.3(3) . . . . ?
C1B B4B B9B B8B -101.6(3) . . . . ?
B3B B4B B9B B8B -45.1(3) . . . . ?
B5B B4B B9B B8B -127.5(3) . . . . ?
B2B B6B B9B B10B 108.9(4) . . . . ?
B5B B6B B9B B10B 154.2(4) . . . . ?
B7B B6B B9B B10B 50.1(3) . . . . ?
B10B B6B B9B B5B -154.2(4) . . . . ?
B2B B6B B9B B5B -45.4(3) . . . . ?
B7B B6B B9B B5B -104.1(3) . . . . ?
B10B B6B B9B B4B -107.8(4) . . . . ?
B2B B6B B9B B4B 1.0(4) . . . . ?
B5B B6B B9B B4B 46.4(3) . . . . ?
B7B B6B B9B B4B -57.7(3) . . . . ?
B10B B6B B9B B8B -48.9(3) . . . . ?
B2B B6B B9B B8B 59.9(4) . . . . ?
B5B B6B B9B B8B 105.3(3) . . . . ?
B7B B6B B9B B8B 1.2(3) . . . . ?
B4B B8B B9B B10B -154.0(3) . . . . ?
B3B B8B B9B B10B -108.4(3) . . . . ?
B7B B8B B9B B10B -50.1(3) . . . . ?
B10B B8B B9B B5B 108.0(4) . . . . ?
B4B B8B B9B B5B -46.0(3) . . . . ?
B3B B8B B9B B5B -0.3(4) . . . . ?
B7B B8B B9B B5B 57.9(3) . . . . ?
B10B B8B B9B B4B 154.0(3) . . . . ?
B3B B8B B9B B4B 45.7(3) . . . . ?
B7B B8B B9B B4B 103.9(3) . . . . ?
B10B B8B B9B B6B 48.9(3) . . . . ?
B4B B8B B9B B6B -105.1(3) . . . . ?
B3B B8B B9B B6B -59.5(3) . . . . ?
B7B B8B B9B B6B -1.2(3) . . . . ?
B2B B6B B10B B7B 23.2(3) . . . . ?
B5B B6B B10B B7B 90.0(4) . . . . ?
B9B B6B B10B B7B 113.8(3) . . . . ?
B2B B6B B10B B8B -34.2(5) . . . . ?
B5B B6B B10B B8B 32.7(5) . . . . ?
B9B B6B B10B B8B 56.5(3) . . . . ?
B7B B6B B10B B8B -57.3(3) . . . . ?
B2B B6B B10B B9B -90.6(4) . . . . ?
B5B B6B B10B B9B -23.8(4) . . . . ?
B7B B6B B10B B9B -113.8(3) . . . . ?
B3B B7B B10B B6B -90.2(4) . . . . ?
B2B B7B B10B B6B -23.0(3) . . . . ?
B8B B7B B10B B6B -114.6(3) . . . . ?
B3B B7B B10B B8B 24.4(3) . . . . ?
B2B B7B B10B B8B 91.6(3) . . . . ?
B6B B7B B10B B8B 114.6(3) . . . . ?
B3B B7B B10B B9B -32.9(5) . . . . ?
B2B B7B B10B B9B 34.3(4) . . . . ?
B8B B7B B10B B9B -57.3(3) . . . . ?
B6B B7B B10B B9B 57.2(3) . . . . ?
B4B B8B B10B B6B -32.4(4) . . . . ?
B3B B8B B10B B6B 33.9(4) . . . . ?
B7B B8B B10B B6B 57.8(3) . . . . ?
B9B B8B B10B B6B -56.2(3) . . . . ?
B4B B8B B10B B7B -90.2(3) . . . . ?
B3B B8B B10B B7B -23.9(3) . . . . ?
B9B B8B B10B B7B -114.0(3) . . . . ?
B4B B8B B10B B9B 23.9(3) . . . . ?
B3B B8B B10B B9B 90.2(3) . . . . ?
B7B B8B B10B B9B 114.0(3) . . . . ?
B5B B9B B10B B6B 24.0(4) . . . . ?
B4B B9B B10B B6B 91.5(3) . . . . ?
B8B B9B B10B B6B 115.6(3) . . . . ?
B5B B9B B10B B7B -34.1(5) . . . . ?
B4B B9B B10B B7B 33.4(4) . . . . ?
B6B B9B B10B B7B -58.1(3) . . . . ?
B8B B9B B10B B7B 57.5(3) . . . . ?
B5B B9B B10B B8B -91.6(4) . . . . ?
B4B B9B B10B B8B -24.1(3) . . . . ?
B6B B9B B10B B8B -115.6(3) . . . . ?
C4T O1T C1T C2T 6.1(9) . . . . ?
K1 O1T C1T C2T 131.4(7) . . . . ?
O1T C1T C2T C3T 5.9(12) . . . . ?
C1T C2T C3T C4T -15.5(15) . . . . ?
C1T O1T C4T C3T -15.9(10) . . . . ?
K1 O1T C4T C3T -145.9(8) . . . . ?
C2T C3T C4T O1T 19.4(14) . . . . ?
C8T O2T C5T C6T -17.6(11) . . . . ?
K1 O2T C5T C6T 160.3(5) . . . . ?
O2T C5T C6T C7T -5.0(10) . . . . ?
C5T C6T C7T C8T 23.5(10) . . . . ?
C5T O2T C8T C7T 33.2(12) . . . . ?
K1 O2T C8T C7T -145.1(7) . . . . ?
C6T C7T C8T O2T -35.6(12) . . . . ?
C12T O3T C9T C10T 30.0(18) . . . . ?
K1 O3T C9T C10T -125.8(12) . . . . ?
O3T C9T C10T C11T -26(2) . . . . ?
C9T C10T C11T C12T 12(2) . . . . ?
C9T O3T C12T C11T -22(2) . . . . ?
K1 O3T C12T C11T 137.9(14) . . . . ?
C10T C11T C12T O3T 5(3) . . . . ?
C12U O3U C9U C10U -13(3) . . . . ?
K1 O3U C9U C10U 165.4(17) . . . . ?
O3U C9U C10U C11U 30(2) . . . . ?
C9U C10U C11U C12U -35.9(17) . . . . ?
C9U O3U C12U C11U -11(3) . . . . ?
K1 O3U C12U C11U 170.6(11) . . . . ?
C10U C11U C12U O3U 29(2) . . . . ?
C16T O4T C13T C14T -35.7(13) . . . . ?
K1 O4T C13T C14T 130.2(9) . . . . ?
O4T C13T C14T C15T 26.6(15) . . . . ?
C13T C14T C15T C16T -8.5(15) . . . . ?
C13T O4T C16T C15T 30.5(12) . . . . ?
K1 O4T C16T C15T -136.7(7) . . . . ?
C14T C15T C16T O4T -13.0(14) . . . . ?
C16U O4U C13U C14U -15(3) . . . . ?
K1 O4U C13U C14U 132(2) . . . . ?
O4U C13U C14U C15U 39(2) . . . . ?
C13U C14U C15U C16U -46(2) . . . . ?
C13U O4U C16U C15U -16(3) . . . . ?
K1 O4U C16U C15U -168(2) . . . . ?
C14U C15U C16U O4U 39(3) . . . . ?
C20T O5T C17T C18T -31(3) . . . . ?
K3 O5T C17T C18T 136(2) . . . . ?
O5T C17T C18T C19T 11(3) . . . . ?
C17T C18T C19T C20T 12(3) . . . . ?
C17T O5T C20T C19T 38(3) . . . . ?
K3 O5T C20T C19T -132(2) . . . . ?
C18T C19T C20T O5T -31(3) . . . . ?
C20U O5U C17U C18U 21(3) . . . . ?
K3 O5U C17U C18U -165(2) . . . . ?
O5U C17U C18U C19U -17(3) . . . . ?
C17U C18U C19U C20U 7(3) . . . . ?
C17U O5U C20U C19U -16(3) . . . . ?
K3 O5U C20U C19U 169.0(19) . . . . ?
C18U C19U C20U O5U 4(3) . . . . ?
C24T O6T C21T C22T -15(2) . . . . ?
K3 O6T C21T C22T 138.9(12) . . . . ?
O6T C21T C22T C23T 29(2) . . . . ?
C21T C22T C23T C24T -32(3) . . . . ?
C21T O6T C24T C23T -6(3) . . . . ?
K3 O6T C24T C23T -151.9(18) . . . . ?
C22T C23T C24T O6T 24(3) . . . . ?
C25T O7T C25T C26T -23.0(19) 4 . . . ?
K2 O7T C25T C26T 126.6(14) . . . . ?
O7T C25T C26T C26T 13.5(12) . . . 4 ?
C25U O7U C25U C26U 35(3) 4 . . . ?
K2 O7U C25U C26U -160(3) . . . . ?
O7U C25U C26U C26U -21.1(19) . . . 4 ?
C29T O8T C29T C30T 26(4) 4 . . . ?
K2 O8T C29T C30T 141.8(16) . . . . ?
O8T C29T C30T C30T -16(2) . . . 4 ?
C29U O8U C29U C30U -35(3) 4 . . . ?
K2 O8U C29U C30U 170(3) . . . . ?
O8U C29U C30U C30U 21(2) . . . 4 ?
C36T O9T C33T C34T -33.9(18) . . . . ?
K2 O9T C33T C34T 122.2(14) . . . . ?
O9T C33T C34T C35T 38(2) . . . . ?
C33T C34T C35T C36T -29(3) . . . . ?
C33T O9T C36T C35T 15(2) . . . . ?
K2 O9T C36T C35T -135.5(18) . . . . ?
C34T C35T C36T O9T 10(3) . . . . ?
